data_4122355
loop_
_publ_author_name
'Frasconi, Marco'
'Kikuchi, Takashi'
'Cao, Dennis'
'Wu, Yilei'
'Liu, Wei-Guang'
'Dyar, Scott M.'
'Barin, Gokhan'
'Sarjeant, Amy A.'
'Stern, Charlotte L.'
'Carmieli, Raanan'
'Wang, Cheng'
'Wasielewski, Michael R.'
'Goddard, 3rd, William A'
'Stoddart, J. Fraser'

_publ_section_title
;
 Mechanical bonds and topological effects in radical dimer stabilization.
;
_journal_issue 31
_journal_name_full 'Journal of the American Chemical Society'
_journal_page_first 11011
_journal_page_last 11026
_journal_paper_doi 10.1021/ja504662a
_journal_volume 136
_journal_year 2014
_chemical_formula_moiety 'C68 H88 O20 S8, C46 H52 N12 Pt2, 7(F6 P), 2(Cl O4), 9(C2 H3 N)'
_chemical_formula_sum 'C132 H167 Cl2 F42 N21 O28 P7 Pt2 S8'
_chemical_formula_weight 4228.20
_chemical_name_systematic
;
 ?
;
_space_group_crystal_system triclinic
_space_group_IT_number 2
_space_group_name_Hall '-P 1'
_space_group_name_H-M_alt 'P -1'
_symmetry_space_group_name_Hall '-P 1'
_symmetry_space_group_name_H-M 'P -1'
_atom_sites_solution_hydrogens geom
_atom_sites_solution_primary dual
_audit_creation_date 2012-10-24
_audit_creation_method
;
  Olex2 1.2
  (compiled May  9 2012 12:37:22, GUI svn.r4230)
;
_cell_angle_alpha 104.377(2)
_cell_angle_beta 102.420(2)
_cell_angle_gamma 99.953(2)
_cell_formula_units_Z 2
_cell_length_a 17.1706(8)
_cell_length_b 20.6416(10)
_cell_length_c 27.7781(14)
_cell_measurement_reflns_used 9783
_cell_measurement_temperature 100(2)
_cell_measurement_theta_max 67.76
_cell_measurement_theta_min 2.40
_cell_volume 9043.6(8)
_computing_cell_refinement 'SAINT V7.23A (Bruker, 2005)'
_computing_data_collection 'APEX2 V2.1-4 (Bruker, 2007)'
_computing_data_reduction 'Bruker SAINT'
_computing_molecular_graphics
;
O. V. Dolomanov, L. J. Bourhis, R. J. Gildea, J. A. K. Howard and H. Puschmann,
OLEX2: a complete structure solution, refinement and analysis program.
J. Appl. Cryst. (2009). 42, 339-341.
;
_computing_publication_material
;
O. V. Dolomanov, L. J. Bourhis, R. J. Gildea, J. A. K. Howard and H. Puschmann,
OLEX2: a complete structure solution, refinement and analysis program.
J. Appl. Cryst. (2009). 42, 339-341.
;
_computing_structure_refinement
;
XLMP, G.M. Sheldrick, Acta Cryst.
(2008). A64, 112-122
;
_computing_structure_solution
;
XM, G.M. Sheldrick, Acta Cryst.
(2008). A64, 112-122
;
_diffrn_ambient_temperature 99.99
_diffrn_detector_area_resol_mean 8
_diffrn_measured_fraction_theta_full 0.991
_diffrn_measured_fraction_theta_max 0.984
_diffrn_measurement_device_type 'Bruker Kappa APEX CCD area detector'
_diffrn_measurement_method '\w and \f scans'
_diffrn_radiation_monochromator 'MX optics'
_diffrn_radiation_type CuK\a
_diffrn_radiation_wavelength 1.54178
_diffrn_reflns_av_R_equivalents 0.0324
_diffrn_reflns_av_unetI/netI 0.0230
_diffrn_reflns_Laue_measured_fraction_full 0.991
_diffrn_reflns_Laue_measured_fraction_max 0.984
_diffrn_reflns_limit_h_max 20
_diffrn_reflns_limit_h_min -20
_diffrn_reflns_limit_k_max 24
_diffrn_reflns_limit_k_min -21
_diffrn_reflns_limit_l_max 33
_diffrn_reflns_limit_l_min -33
_diffrn_reflns_number 179427
_diffrn_reflns_point_group_measured_fraction_full 0.991
_diffrn_reflns_point_group_measured_fraction_max 0.984
_diffrn_reflns_theta_full 67.679
_diffrn_reflns_theta_max 68.07
_diffrn_reflns_theta_min 2.28
_diffrn_source microsource
_diffrn_standards_number 0
_exptl_absorpt_coefficient_mu 5.556
_exptl_absorpt_correction_T_max 0.7530
_exptl_absorpt_correction_T_min 0.4515
_exptl_absorpt_correction_type multi-scan
_exptl_absorpt_process_details
;
SADABS-2008/1 (Bruker,2008) was used for absorption correction.
wR2(int) was 0.0988 before and 0.0489 after correction.
The Ratio of minimum to maximum transmission is 0.5996.
The \l/2 correction factor is 0.0015.
;
_exptl_crystal_colour green
_exptl_crystal_colour_primary green
_exptl_crystal_density_diffrn 1.553
_exptl_crystal_description block
_exptl_crystal_F_000 4262
_exptl_crystal_size_max 0.382
_exptl_crystal_size_mid 0.162
_exptl_crystal_size_min 0.094
_refine_diff_density_max 2.502
_refine_diff_density_min -1.021
_refine_diff_density_rms 0.118
_refine_ls_extinction_method none
_refine_ls_goodness_of_fit_ref 1.034
_refine_ls_hydrogen_treatment constr
_refine_ls_matrix_type full
_refine_ls_number_parameters 2547
_refine_ls_number_reflns 32487
_refine_ls_number_restraints 3495
_refine_ls_restrained_S_all 1.046
_refine_ls_R_factor_all 0.0610
_refine_ls_R_factor_gt 0.0581
_refine_ls_shift/su_max 0.003
_refine_ls_shift/su_mean 0.000
_refine_ls_structure_factor_coef Fsqd
_refine_ls_weighting_details
;
 w=1/[\s^2^(Fo^2^)+(0.0920P)^2^+31.7905P]
 where P=(Fo^2^+2Fc^2^)/3
;
_refine_ls_weighting_scheme calc
_refine_ls_wR_factor_gt 0.1591
_refine_ls_wR_factor_ref 0.1617
_reflns_Friedel_coverage 0.000
_reflns_number_gt 29973
_reflns_number_total 32487
_reflns_threshold_expression 'I > 2\s(I)'
_cod_data_source_file ja504662a_si_008.cif
_cod_data_source_block n2151a_a
_cod_depositor_comments 'Adding full bibliography for 4122349--4122355.cif.'
_cod_database_code 4122355
_shelx_space_group_comment
;
The symmetry employed for this shelxl refinement is uniquely defined
by the following loop, which should always be used as a source of
symmetry information in preference to the above space-group names.
They are only intended as comments.
;
_diffrn_reflns_sigmai/neti 0.0230
_refinement_special_details
;
All PF6 anions were subjected to various SADI restraints to preserve the 
octahedral environment around the P atoms. Chemically equivalent C-C, C-O, 
and 1,3 C-C distances in the disordered glycol chain and C-C and C-N distances 
in disordered acetonitrile molecules  were restrained to be equal (SADI).  
Global rigid bond (DELU) and similarity (SIMU) restraints were 
applied to keep displacement parameters reasonable. Six PF6 anion sites 
were determined to be partially occupied. Site occupancies for these were 
summed to equal a total of 3PF6 anions in order to account for charge 
balancing.
;
_smtbx_masks_special_details
;
The solvent masking procedure as implemented in Olex2 was used to remove the
electronic contribution of solvent molecules from the refinement.  As the exact
solvent content is not known, only the atoms used in the refinement model are
reported in the formula here.

Total solvent accessible volume / cell = 755.9 Ang^3^ [8.4%]
Total electron count / cell = 206.8
;
_shelx_estimated_absorpt_t_max 0.623
_shelx_estimated_absorpt_t_min 0.225
_shelxl_version_number 2012-4

loop_
_space_group_symop_operation_xyz
'x, y, z'
'-x, -y, -z'

loop_
_atom_site_label
_atom_site_type_symbol
_atom_site_fract_x
_atom_site_fract_y
_atom_site_fract_z
_atom_site_U_iso_or_equiv
_atom_site_adp_type
_atom_site_occupancy
_atom_site_site_symmetry_order
_atom_site_calc_flag
_atom_site_refinement_flags
_atom_site_disorder_assembly
_atom_site_disorder_group
S2 S 1.03105(9) 1.09625(7) 0.77440(6) 0.0506(3) Uani 1 1 d DU . .
S8 S 1.11998(9) 0.89510(7) 0.78521(6) 0.0486(3) Uani 1 1 d DU A .
S3 S 1.11674(11) 0.87987(7) 0.66852(6) 0.0572(4) Uani 1 1 d DU . .
S6 S 0.91256(11) 0.89690(8) 0.66141(7) 0.0592(4) Uani 1 1 d DU . .
S1 S 0.94326(10) 0.96674(7) 0.78384(6) 0.0540(3) Uani 1 1 d DU . .
S7 S 1.20753(10) 1.03972(8) 0.81755(7) 0.0617(4) Uani 1 1 d DU . .
S5 S 0.99300(13) 1.02936(9) 0.65237(7) 0.0704(5) Uani 1 1 d DU . .
S4 S 1.20401(16) 1.02464(9) 0.69662(8) 0.0835(6) Uani 1 1 d DU . .
O15 O 0.7934(2) 0.55333(18) 0.69417(12) 0.0383(7) Uani 1 1 d DU . .
O13 O 0.5773(2) 0.61291(18) 0.57495(13) 0.0423(8) Uani 1 1 d DU . .
O16 O 1.1416(2) 0.55546(19) 0.69592(14) 0.0437(8) Uani 1 1 d DU A .
O14 O 0.6169(2) 0.54935(19) 0.65415(13) 0.0413(8) Uani 1 1 d DU . .
O6 O 1.3484(3) 1.4189(2) 0.80574(15) 0.0579(10) Uani 1 1 d DU . .
O17 O 1.3108(2) 0.6122(2) 0.73538(18) 0.0613(10) Uani 1 1 d DU . .
O8 O 1.4397(3) 1.3171(2) 0.70132(16) 0.0635(11) Uani 1 1 d DU . .
O5 O 1.0035(3) 1.3848(2) 0.68420(18) 0.0622(11) Uani 1 1 d DU . .
O4 O 0.8354(3) 1.3177(2) 0.6563(2) 0.0738(13) Uani 1 1 d DU . .
O7 O 1.5040(3) 1.3900(2) 0.81662(16) 0.0592(10) Uani 1 1 d DU . .
O1 O 1.0012(3) 1.2100(2) 0.86454(17) 0.0682(12) Uani 1 1 d DU . .
O9 O 1.2884(3) 1.2190(3) 0.63965(16) 0.0696(12) Uani 1 1 d DU . .
O2 O 0.9528(3) 1.3338(2) 0.8577(2) 0.0773(14) Uani 1 1 d DU . .
C93 C 0.8739(3) 0.5611(2) 0.71820(18) 0.0349(9) Uani 1 1 d DU . .
C102 C 1.0624(3) 0.5515(2) 0.6717(2) 0.0381(10) Uani 1 1 d DU . .
C94 C 0.9054(3) 0.5723(3) 0.77027(19) 0.0378(10) Uani 1 1 d DU . .
H94 H 0.8711 0.5792 0.7928 0.045 Uiso 1 1 calc RD . .
O3 O 0.8550(4) 1.3589(3) 0.7661(3) 0.0874(15) Uani 1 1 d DU . .
O12 O 0.6491(5) 0.7336(2) 0.55569(17) 0.0904(19) Uani 1 1 d DU . .
O10 O 1.1848(4) 1.0814(3) 0.6105(2) 0.0913(18) Uani 1 1 d DU . .
O19 O 1.2034(11) 0.7415(8) 0.8971(5) 0.074(3) Uani 0.561(10) 1 d PDU A 1
C92 C 0.7361(3) 0.5579(3) 0.7250(2) 0.0412(11) Uani 1 1 d DU . .
H92A H 0.7365 0.6068 0.7402 0.049 Uiso 1 1 calc RD . .
H92B H 0.7519 0.5379 0.7535 0.049 Uiso 1 1 calc RD . .
C99 C 0.8959(3) 0.5462(3) 0.63034(19) 0.0390(10) Uani 1 1 d DU . .
H99 H 0.8397 0.5439 0.6159 0.047 Uiso 1 1 calc RD . .
C101 C 1.0325(3) 0.5439(3) 0.6202(2) 0.0448(11) Uani 1 1 d DU . .
H101 H 1.0681 0.5402 0.5983 0.054 Uiso 1 1 calc RD . .
C98 C 0.9264(3) 0.5549(2) 0.68406(18) 0.0338(9) Uani 1 1 d DU . .
C91 C 0.6521(3) 0.5192(3) 0.6912(2) 0.0409(11) Uani 1 1 d DU . .
H91A H 0.6551 0.4723 0.6730 0.049 Uiso 1 1 calc RD . .
H91B H 0.6150 0.5143 0.7136 0.049 Uiso 1 1 calc RD . .
C97 C 1.0096(3) 0.5574(2) 0.70512(19) 0.0338(9) Uani 1 1 d DU . .
C96 C 1.0400(3) 0.5656(2) 0.75864(19) 0.0373(10) Uani 1 1 d DU . .
H96 H 1.0956 0.5658 0.7726 0.045 Uiso 1 1 calc RD . .
C68 C 1.2683(4) 1.4200(3) 0.8016(2) 0.0547(13) Uani 1 1 d DU . .
C100 C 0.9490(4) 0.5414(3) 0.5997(2) 0.0450(12) Uani 1 1 d DU . .
H100 H 0.9290 0.5363 0.5640 0.054 Uiso 1 1 calc RD . .
C95 C 0.9881(3) 0.5734(3) 0.79002(19) 0.0380(10) Uani 1 1 d DU . .
H95 H 1.0087 0.5797 0.8259 0.046 Uiso 1 1 calc RD . .
O20 O 1.1287(11) 0.8427(7) 0.8823(4) 0.102(4) Uani 0.561(10) 1 d PDU A 1
C64 C 1.1337(4) 1.4020(3) 0.7407(2) 0.0519(13) Uani 1 1 d DU . .
C103 C 1.1977(4) 0.5439(3) 0.6644(2) 0.0506(13) Uani 1 1 d DU . .
H10A H 1.2052 0.5804 0.6473 0.061 Uiso 1 1 calc RD A .
H10B H 1.1763 0.4987 0.6375 0.061 Uiso 1 1 calc RD . .
C63 C 1.2174(4) 1.3974(3) 0.7493(2) 0.0494(12) Uani 1 1 d DU . .
C67 C 1.2352(5) 1.4420(3) 0.8414(2) 0.0603(15) Uani 1 1 d DU . .
H67 H 1.2684 1.4555 0.8760 0.072 Uiso 1 1 calc RD . .
C49 C 1.0165(4) 1.0967(3) 0.8344(3) 0.0582(14) Uani 1 1 d DU . .
C89 C 0.5736(3) 0.5412(3) 0.56488(19) 0.0409(11) Uani 1 1 d DU . .
H89A H 0.5834 0.5229 0.5308 0.049 Uiso 1 1 calc RD . .
H89B H 0.5183 0.5163 0.5640 0.049 Uiso 1 1 calc RD . .
C81 C 0.9631(4) 0.9826(3) 0.6927(3) 0.0550(13) Uani 1 1 d DU . .
C47 C 0.9771(4) 1.0106(3) 0.7434(2) 0.0487(12) Uani 1 1 d DU . .
C66 C 1.1523(5) 1.4450(3) 0.8315(3) 0.0629(16) Uani 1 1 d DU . .
H66 H 1.1302 1.4605 0.8597 0.075 Uiso 1 1 calc RD . .
C62 C 1.2480(4) 1.3717(3) 0.7070(2) 0.0545(14) Uani 1 1 d DU . .
H62 H 1.3031 1.3674 0.7125 0.065 Uiso 1 1 calc RD . .
C59 C 1.0834(4) 1.3812(3) 0.6890(3) 0.0557(13) Uani 1 1 d DU . .
C90 C 0.6369(3) 0.5296(3) 0.60598(19) 0.0410(11) Uani 1 1 d DU . .
H90A H 0.6384 0.4804 0.5970 0.049 Uiso 1 1 calc RD . .
H90B H 0.6918 0.5573 0.6088 0.049 Uiso 1 1 calc RD . .
C104 C 1.2769(4) 0.5455(3) 0.6997(3) 0.0566(14) Uani 1 1 d DU A .
H10C H 1.2678 0.5113 0.7187 0.068 Uiso 1 1 calc RD . .
H10D H 1.3158 0.5330 0.6794 0.068 Uiso 1 1 calc RD . .
C114 C 1.1635(4) 0.9640(3) 0.7665(2) 0.0508(12) Uani 1 1 d DU . .
C65 C 1.1031(4) 1.4262(3) 0.7828(3) 0.0574(14) Uani 1 1 d DU . .
H65 H 1.0476 1.4295 0.7771 0.069 Uiso 1 1 calc RD . .
C61 C 1.1974(4) 1.3532(3) 0.6578(2) 0.0591(15) Uani 1 1 d DU . .
H61 H 1.2183 1.3366 0.6293 0.071 Uiso 1 1 calc RD . .
C88 C 0.5384(5) 0.6300(3) 0.5306(2) 0.0640(17) Uani 1 1 d DU . .
H88A H 0.4780 0.6140 0.5226 0.077 Uiso 1 1 calc RD . .
H88B H 0.5562 0.6075 0.5004 0.077 Uiso 1 1 calc RD . .
C60 C 1.1145(4) 1.3581(3) 0.6486(3) 0.0586(14) Uani 1 1 d DU . .
H60 H 1.0807 1.3452 0.6142 0.070 Uiso 1 1 calc RD . .
O18 O 1.2873(7) 0.6542(5) 0.8410(4) 0.058(2) Uani 0.561(10) 1 d PDU A 1
C50 C 1.0476(5) 1.1624(4) 0.8769(3) 0.077(2) Uani 1 1 d DU . .
H50A H 1.0416 1.1545 0.9097 0.092 Uiso 1 1 calc RD . .
H50B H 1.1065 1.1811 0.8809 0.092 Uiso 1 1 calc RD . .
C69 C 1.4021(5) 1.4313(3) 0.8566(2) 0.0647(16) Uani 1 1 d DU . .
H69A H 1.3904 1.3905 0.8689 0.078 Uiso 1 1 calc RD . .
H69B H 1.3934 1.4713 0.8813 0.078 Uiso 1 1 calc RD . .
C73 C 1.4350(5) 1.2567(4) 0.6614(3) 0.0704(17) Uani 1 1 d DU . .
H73A H 1.4396 1.2182 0.6762 0.084 Uiso 1 1 calc RD . .
H73B H 1.4813 1.2649 0.6459 0.084 Uiso 1 1 calc RD . .
C48 C 0.9767(4) 1.0373(3) 0.8380(3) 0.0601(15) Uani 1 1 d DU . .
H48 H 0.9670 1.0340 0.8698 0.072 Uiso 1 1 calc RD . .
C80 C 1.1635(4) 0.9576(3) 0.7171(3) 0.0564(14) Uani 1 1 d DU . .
C75 C 1.2122(5) 1.1923(4) 0.6001(3) 0.075(2) Uani 1 1 d DU . .
H75A H 1.2121 1.2178 0.5743 0.090 Uiso 1 1 calc RD . .
H75B H 1.1666 1.2000 0.6156 0.090 Uiso 1 1 calc RD . .
O11 O 0.8190(7) 0.7979(4) 0.5690(3) 0.185(5) Uani 1 1 d DU . .
C87 C 0.5627(7) 0.7077(4) 0.5423(3) 0.091(2) Uani 1 1 d DU . .
H87A H 0.5370 0.7206 0.5117 0.110 Uiso 1 1 calc RD . .
H87B H 0.5415 0.7294 0.5712 0.110 Uiso 1 1 calc RD . .
C112 C 1.1428(5) 0.9407(4) 0.8508(3) 0.0703(17) Uani 1 1 d DU . .
C74 C 1.3558(5) 1.2380(4) 0.6206(3) 0.0712(18) Uani 1 1 d DU . .
H74A H 1.3497 1.2777 0.6074 0.085 Uiso 1 1 calc RD . .
H74B H 1.3564 1.1992 0.5915 0.085 Uiso 1 1 calc RD . .
C58 C 0.9478(5) 1.3713(4) 0.6341(3) 0.0711(19) Uani 1 1 d DU . .
H58A H 0.9461 1.3252 0.6118 0.085 Uiso 1 1 calc RD . .
H58B H 0.9663 1.4060 0.6175 0.085 Uiso 1 1 calc RD . .
C70 C 1.4875(5) 1.4450(3) 0.8531(3) 0.0695(18) Uani 1 1 d DU . .
H70A H 1.4992 1.4877 0.8431 0.083 Uiso 1 1 calc RD . .
H70B H 1.5250 1.4529 0.8876 0.083 Uiso 1 1 calc RD . .
C113 C 1.1818(5) 1.0058(4) 0.8634(3) 0.0754(19) Uani 1 1 d DU A .
H113 H 1.1955 1.0338 0.8982 0.091 Uiso 1 1 calc RD . .
C83 C 0.9090(5) 0.9023(4) 0.5990(3) 0.0710(18) Uani 1 1 d DU . .
C57 C 0.8667(5) 1.3743(4) 0.6408(4) 0.079(2) Uani 1 1 d DU . .
H57A H 0.8702 1.4177 0.6673 0.095 Uiso 1 1 calc RD . .
H57B H 0.8295 1.3734 0.6079 0.095 Uiso 1 1 calc RD . .
C79 C 1.1351(6) 0.9122(4) 0.6192(3) 0.078(2) Uani 1 1 d DU . .
H79 H 1.1179 0.8837 0.5845 0.093 Uiso 1 1 calc RD . .
C72 C 1.5207(5) 1.3501(4) 0.7319(3) 0.0745(19) Uani 1 1 d DU . .
H72A H 1.5541 1.3649 0.7099 0.089 Uiso 1 1 calc RD . .
H72B H 1.5453 1.3171 0.7468 0.089 Uiso 1 1 calc RD . .
C56 C 0.7699(5) 1.3274(5) 0.6818(4) 0.093(2) Uani 1 1 d DU . .
H56A H 0.7273 1.3416 0.6592 0.112 Uiso 1 1 calc RD . .
H56B H 0.7441 1.2826 0.6851 0.112 Uiso 1 1 calc RD . .
C82 C 0.9469(6) 0.9623(4) 0.5962(3) 0.084(2) Uani 1 1 d DU . .
H82 H 0.9488 0.9685 0.5637 0.100 Uiso 1 1 calc RD . .
C76 C 1.1983(7) 1.1179(4) 0.5738(3) 0.091(3) Uani 1 1 d DU . .
H76A H 1.1498 1.1029 0.5434 0.109 Uiso 1 1 calc RD . .
H76B H 1.2467 1.1085 0.5619 0.109 Uiso 1 1 calc RD . .
C78 C 1.1740(7) 0.9782(4) 0.6312(3) 0.091(3) Uani 1 1 d DU . .
C105 C 1.3649(12) 0.6210(12) 0.7838(5) 0.085(5) Uani 0.561(10) 1 d PDU A 1
H10E H 1.3955 0.6698 0.7985 0.102 Uiso 0.561(10) 1 calc PRD A 1
H10F H 1.4052 0.5927 0.7789 0.102 Uiso 0.561(10) 1 calc PRD A 1
C55 C 0.7963(6) 1.3782(5) 0.7328(5) 0.103(3) Uani 1 1 d DU . .
H55A H 0.8199 1.4240 0.7300 0.124 Uiso 1 1 calc RD . .
H55B H 0.7484 1.3817 0.7469 0.124 Uiso 1 1 calc RD . .
C84 C 0.8671(6) 0.8394(4) 0.5555(3) 0.089(3) Uani 1 1 d DU . .
H84A H 0.8355 0.8521 0.5264 0.107 Uiso 1 1 calc RD . .
H84B H 0.9085 0.8166 0.5434 0.107 Uiso 1 1 calc RD . .
C51 C 1.0159(8) 1.2689(4) 0.9078(3) 0.106(3) Uani 1 1 d DU . .
H51A H 1.0697 1.3000 0.9126 0.127 Uiso 1 1 calc RD . .
H51B H 1.0177 1.2545 0.9394 0.127 Uiso 1 1 calc RD . .
C86 C 0.6872(10) 0.7293(5) 0.5133(3) 0.133(4) Uani 1 1 d DU . .
H86A H 0.6788 0.7669 0.4980 0.160 Uiso 1 1 calc RD . .
H86B H 0.6614 0.6848 0.4861 0.160 Uiso 1 1 calc RD . .
C71 C 1.5220(6) 1.4098(4) 0.7734(3) 0.085(2) Uani 1 1 d DU . .
H71A H 1.5769 1.4420 0.7847 0.103 Uiso 1 1 calc RD . .
H71B H 1.4810 1.4341 0.7604 0.103 Uiso 1 1 calc RD . .
C52 C 0.9522(8) 1.3045(5) 0.8998(4) 0.109(3) Uani 1 1 d DU . .
H52A H 0.9590 1.3418 0.9318 0.131 Uiso 1 1 calc RD . .
H52B H 0.8984 1.2721 0.8924 0.131 Uiso 1 1 calc RD . .
C108 C 1.2400(8) 0.6925(7) 0.9148(5) 0.070(3) Uani 0.561(10) 1 d PDU A 1
H10G H 1.2096 0.6752 0.9374 0.084 Uiso 0.561(10) 1 calc PRD A 1
H10H H 1.2972 0.7151 0.9357 0.084 Uiso 0.561(10) 1 calc PRD A 1
C77 C 1.1956(9) 1.0143(5) 0.5941(4) 0.115(4) Uani 1 1 d DU . .
H77A H 1.2533 1.0158 0.5935 0.139 Uiso 1 1 calc RD . .
H77B H 1.1595 0.9899 0.5589 0.139 Uiso 1 1 calc RD . .
C111 C 1.0984(13) 0.8997(8) 0.8808(6) 0.099(5) Uani 0.561(10) 1 d PDU A 1
H11A H 1.1067 0.9293 0.9164 0.118 Uiso 0.561(10) 1 calc PRD A 1
H11B H 1.0387 0.8852 0.8637 0.118 Uiso 0.561(10) 1 calc PRD A 1
C107 C 1.2404(11) 0.6360(7) 0.8733(5) 0.079(4) Uani 0.561(10) 1 d PDU A 1
H10I H 1.2622 0.6014 0.8878 0.095 Uiso 0.561(10) 1 calc PRD A 1
H10J H 1.1832 0.6140 0.8524 0.095 Uiso 0.561(10) 1 calc PRD A 1
C85 C 0.7760(10) 0.7349(6) 0.5325(4) 0.156(5) Uani 1 1 d DU . .
H85A H 0.7834 0.6974 0.5482 0.187 Uiso 1 1 calc RD . .
H85B H 0.8002 0.7281 0.5029 0.187 Uiso 1 1 calc RD . .
C109 C 1.1975(10) 0.7927(11) 0.9389(5) 0.088(4) Uani 0.561(10) 1 d PDU A 1
H10K H 1.1919 0.7745 0.9681 0.105 Uiso 0.561(10) 1 calc PRD A 1
H10L H 1.2459 0.8323 0.9509 0.105 Uiso 0.561(10) 1 calc PRD A 1
C54 C 0.8874(10) 1.4041(5) 0.8199(5) 0.127(4) Uani 1 1 d DU . .
H54A H 0.9430 1.4313 0.8238 0.153 Uiso 1 1 calc RD . .
H54B H 0.8522 1.4369 0.8258 0.153 Uiso 1 1 calc RD . .
C53 C 0.8925(8) 1.3718(6) 0.8585(5) 0.119(3) Uani 1 1 d DU . .
H53A H 0.8387 1.3408 0.8534 0.142 Uiso 1 1 calc RD . .
H53B H 0.9063 1.4069 0.8926 0.142 Uiso 1 1 calc RD . .
C110 C 1.1264(9) 0.8112(9) 0.9180(6) 0.083(4) Uani 0.561(10) 1 d PDU A 1
H11C H 1.0815 0.7688 0.9030 0.099 Uiso 0.561(10) 1 calc PRD A 1
H11D H 1.1117 0.8414 0.9466 0.099 Uiso 0.561(10) 1 calc PRD A 1
C106 C 1.3236(9) 0.6020(7) 0.8199(6) 0.082(3) Uani 0.561(10) 1 d PDU A 1
H10M H 1.2809 0.5587 0.8022 0.099 Uiso 0.561(10) 1 calc PRD A 1
H10N H 1.3636 0.5938 0.8479 0.099 Uiso 0.561(10) 1 calc PRD A 1
Pt1 Pt 0.598670(11) 0.767700(10) 0.685278(8) 0.03435(7) Uani 1 1 d DU . .
Pt2 Pt 1.548630(13) 1.222418(10) 0.864192(8) 0.03895(7) Uani 1 1 d DU . .
N3 N 0.7124(2) 0.74956(19) 0.70005(14) 0.0301(7) Uani 1 1 d DU . .
N11 N 0.8864(3) 1.1900(2) 0.71198(17) 0.0423(9) Uani 1 1 d DU . .
N9 N 1.4348(3) 1.2349(2) 0.83623(16) 0.0370(8) Uani 1 1 d DU . .
N10 N 1.0292(3) 1.2495(2) 0.73720(17) 0.0407(9) Uani 1 1 d DU . .
N5 N 1.2619(2) 0.7812(2) 0.76622(18) 0.0391(9) Uani 1 1 d DU . .
N4 N 1.1201(2) 0.7191(2) 0.74089(17) 0.0376(9) Uani 1 1 d DU . .
N12 N 0.6535(2) 0.8660(2) 0.69125(17) 0.0378(9) Uani 1 1 d DU . .
N2 N 0.5403(3) 0.6691(2) 0.67673(19) 0.0467(11) Uani 1 1 d DU . .
H2A H 0.5514 0.6394 0.6498 0.056 Uiso 1 1 calc RD . .
H2B H 0.5593 0.6576 0.7063 0.056 Uiso 1 1 calc RD . .
N6 N 1.4972(3) 1.1197(2) 0.84594(18) 0.0431(10) Uani 1 1 d DU . .
N8 N 1.6027(3) 1.3253(2) 0.88494(19) 0.0480(10) Uani 1 1 d DU . .
H8A H 1.5852 1.3431 0.8584 0.058 Uiso 1 1 calc RD . .
H8B H 1.5888 1.3485 0.9134 0.058 Uiso 1 1 calc RD . .
N7 N 1.6646(3) 1.2133(3) 0.8925(2) 0.0501(11) Uani 1 1 d DU . .
H7A H 1.6638 1.1833 0.9121 0.060 Uiso 1 1 calc RD . .
H7B H 1.6862 1.1963 0.8657 0.060 Uiso 1 1 calc RD . .
N1 N 0.4819(3) 0.7825(3) 0.6702(2) 0.0622(14) Uani 1 1 d DU . .
H1A H 0.4745 0.8106 0.6994 0.075 Uiso 1 1 calc RD . .
H1B H 0.4740 0.8034 0.6445 0.075 Uiso 1 1 calc RD . .
C42 C 0.7400(3) 0.9966(3) 0.6997(2) 0.0386(10) Uani 1 1 d DU . .
C27 C 1.3046(3) 1.2435(3) 0.84831(19) 0.0411(11) Uani 1 1 d DU . .
H27 H 1.2697 1.2478 0.8706 0.049 Uiso 1 1 calc RD . .
C5 C 0.8736(3) 0.7360(2) 0.71767(18) 0.0326(9) Uani 1 1 d DU . .
C12 C 0.9978(3) 0.7253(3) 0.6863(2) 0.0375(10) Uani 1 1 d DU . .
H12 H 0.9681 0.7257 0.6533 0.045 Uiso 1 1 calc RD . .
C35 C 1.1477(3) 1.2141(2) 0.72293(19) 0.0399(10) Uani 1 1 d DU . .
H35 H 1.1752 1.1918 0.6999 0.048 Uiso 1 1 calc RD . .
C8 C 0.9601(3) 0.7306(2) 0.72630(19) 0.0350(10) Uani 1 1 d DU . .
C26 C 1.3831(3) 1.2412(3) 0.86654(19) 0.0411(11) Uani 1 1 d DU . .
H26 H 1.4026 1.2440 0.9019 0.049 Uiso 1 1 calc RD . .
C28 C 1.2748(3) 1.2396(2) 0.79639(19) 0.0374(10) Uani 1 1 d DU . .
C19 C 1.4092(3) 0.9839(3) 0.8165(2) 0.0418(11) Uani 1 1 d DU . .
C18 C 1.2807(3) 0.8115(3) 0.7309(2) 0.0412(11) Uani 1 1 d DU . .
H18 H 1.2602 0.7874 0.6951 0.049 Uiso 1 1 calc RD . .
C7 C 0.7388(3) 0.7151(3) 0.66193(18) 0.0371(10) Uani 1 1 d DU . .
H7 H 0.7016 0.6952 0.6285 0.045 Uiso 1 1 calc RD . .
C34 C 1.0688(3) 1.2183(2) 0.7046(2) 0.0416(11) Uani 1 1 d DU . .
H34 H 1.0418 1.1993 0.6688 0.050 Uiso 1 1 calc RD . .
C6 C 0.8183(3) 0.7074(3) 0.66935(19) 0.0379(10) Uani 1 1 d DU . .
H6 H 0.8351 0.6825 0.6413 0.045 Uiso 1 1 calc RD . .
C17 C 1.3292(3) 0.8772(3) 0.7468(2) 0.0420(11) Uani 1 1 d DU . .
H17 H 1.3430 0.8982 0.7220 0.050 Uiso 1 1 calc RD . .
C31 C 1.1883(3) 1.2425(2) 0.77563(18) 0.0363(10) Uani 1 1 d DU . .
C16 C 1.3584(3) 0.9131(3) 0.7990(2) 0.0415(11) Uani 1 1 d DU . .
C9 C 1.0065(3) 0.7307(3) 0.77436(19) 0.0375(10) Uani 1 1 d DU . .
H9 H 0.9830 0.7352 0.8027 0.045 Uiso 1 1 calc RD . .
C39 C 0.7889(3) 1.0652(3) 0.7043(2) 0.0387(10) Uani 1 1 d DU . .
C32 C 1.1449(3) 1.2740(2) 0.8080(2) 0.0388(10) Uani 1 1 d DU . .
H32 H 1.1703 1.2934 0.8439 0.047 Uiso 1 1 calc RD . .
C40 C 0.8260(3) 1.1138(3) 0.7522(2) 0.0393(10) Uani 1 1 d DU . .
H40 H 0.8186 1.1040 0.7828 0.047 Uiso 1 1 calc RD . .
C41 C 0.8734(3) 1.1759(3) 0.7549(2) 0.0423(11) Uani 1 1 d DU . .
H41 H 0.8974 1.2096 0.7875 0.051 Uiso 1 1 calc RD . .
C29 C 1.3294(3) 1.2347(3) 0.76560(19) 0.0430(11) Uani 1 1 d DU . .
H29 H 1.3122 1.2333 0.7304 0.052 Uiso 1 1 calc RD . .
C36 C 0.9437(3) 1.2545(3) 0.7167(2) 0.0469(12) Uani 1 1 d DU . .
H36A H 0.9317 1.2937 0.7403 0.056 Uiso 1 1 calc RD . .
H36B H 0.9372 1.2625 0.6825 0.056 Uiso 1 1 calc RD . .
C30 C 1.4074(3) 1.2320(3) 0.7866(2) 0.0428(11) Uani 1 1 d DU . .
H30 H 1.4439 1.2278 0.7653 0.051 Uiso 1 1 calc RD . .
C33 C 1.0660(3) 1.2770(2) 0.7881(2) 0.0403(11) Uani 1 1 d DU . .
H33 H 1.0370 1.2986 0.8103 0.048 Uiso 1 1 calc RD . .
C13 C 1.2066(3) 0.7124(3) 0.7483(2) 0.0427(11) Uani 1 1 d DU . .
H13A H 1.2197 0.6874 0.7741 0.051 Uiso 1 1 calc RD . .
H13B H 1.2139 0.6858 0.7153 0.051 Uiso 1 1 calc RD . .
C10 C 1.0860(3) 0.7244(3) 0.7805(2) 0.0406(11) Uani 1 1 d DU . .
H10 H 1.1171 0.7238 0.8130 0.049 Uiso 1 1 calc RD . .
C44 C 0.6837(4) 0.8772(3) 0.6525(2) 0.0483(12) Uani 1 1 d DU . .
H44 H 0.6757 0.8400 0.6225 0.058 Uiso 1 1 calc RD . .
C21 C 1.4524(3) 1.0976(3) 0.8754(2) 0.0448(12) Uani 1 1 d DU . .
H21 H 1.4513 1.1293 0.9064 0.054 Uiso 1 1 calc RD . .
C23 C 1.4571(4) 1.0079(3) 0.7871(3) 0.0538(14) Uani 1 1 d DU . .
H23 H 1.4602 0.9775 0.7561 0.065 Uiso 1 1 calc RD . .
C43 C 0.7259(4) 0.9417(3) 0.6556(2) 0.0477(12) Uani 1 1 d DU . .
H43 H 0.7455 0.9489 0.6274 0.057 Uiso 1 1 calc RD . .
C11 C 1.0772(3) 0.7194(3) 0.6941(2) 0.0386(10) Uani 1 1 d DU . .
H11 H 1.1024 0.7156 0.6666 0.046 Uiso 1 1 calc RD . .
C38 C 0.8008(4) 1.0826(3) 0.6609(2) 0.0502(13) Uani 1 1 d DU . .
H38 H 0.7744 1.0511 0.6276 0.060 Uiso 1 1 calc RD . .
C3 C 0.7649(3) 0.7764(3) 0.7477(2) 0.0463(12) Uani 1 1 d DU . .
H3 H 0.7459 0.7999 0.7751 0.056 Uiso 1 1 calc RD . .
C4 C 0.8447(3) 0.7708(3) 0.7577(2) 0.0449(12) Uani 1 1 d DU . .
H4 H 0.8803 0.7903 0.7917 0.054 Uiso 1 1 calc RD . .
C20 C 1.4082(3) 1.0307(3) 0.8619(2) 0.0449(11) Uani 1 1 d DU . .
H20 H 1.3771 1.0164 0.8834 0.054 Uiso 1 1 calc RD . .
C22 C 1.4998(4) 1.0757(3) 0.8029(3) 0.0522(14) Uani 1 1 d DU . .
H22 H 1.5320 1.0914 0.7824 0.063 Uiso 1 1 calc RD . .
C14 C 1.2901(3) 0.8139(3) 0.8170(2) 0.0437(11) Uani 1 1 d DU . .
H14 H 1.2766 0.7912 0.8410 0.052 Uiso 1 1 calc RD . .
C37 C 0.8501(4) 1.1446(3) 0.6654(2) 0.0517(13) Uani 1 1 d DU . .
H37 H 0.8586 1.1555 0.6353 0.062 Uiso 1 1 calc RD . .
C46 C 0.7075(3) 0.9836(3) 0.7393(2) 0.0458(12) Uani 1 1 d DU . .
H46 H 0.7147 1.0198 0.7698 0.055 Uiso 1 1 calc RD . .
C15 C 1.3380(3) 0.8797(3) 0.8346(2) 0.0445(11) Uani 1 1 d DU . .
H15 H 1.3574 0.9027 0.8706 0.053 Uiso 1 1 calc RD . .
C45 C 0.6654(3) 0.9188(3) 0.7339(2) 0.0448(12) Uani 1 1 d DU . .
H45 H 0.6438 0.9106 0.7612 0.054 Uiso 1 1 calc RD . .
C24 C 1.7158(4) 1.2830(3) 0.9248(3) 0.0619(16) Uani 1 1 d DU . .
H24A H 1.7748 1.2837 0.9302 0.074 Uiso 1 1 calc RD . .
H24B H 1.7043 1.2949 0.9590 0.074 Uiso 1 1 calc RD . .
C25 C 1.6945(4) 1.3337(4) 0.8970(3) 0.0670(18) Uani 1 1 d DU . .
H25A H 1.7119 1.3251 0.8647 0.080 Uiso 1 1 calc RD . .
H25B H 1.7230 1.3812 0.9189 0.080 Uiso 1 1 calc RD . .
C2 C 0.4521(4) 0.6623(4) 0.6665(4) 0.087(2) Uani 1 1 d DU . .
H2C H 0.4244 0.6197 0.6378 0.104 Uiso 1 1 calc RD . .
H2D H 0.4355 0.6563 0.6975 0.104 Uiso 1 1 calc RD . .
C1 C 0.4232(4) 0.7161(5) 0.6541(5) 0.118(4) Uani 1 1 d DU . .
H1C H 0.3771 0.7222 0.6696 0.142 Uiso 1 1 calc RD . .
H1D H 0.4006 0.7027 0.6162 0.142 Uiso 1 1 calc RD . .
P2 P 1.29000(16) 1.17333(12) 0.97712(8) 0.0853(6) Uani 1 1 d DU . .
F11 F 1.2206(5) 1.1108(4) 0.9764(2) 0.145(3) Uani 1 1 d DU . .
F9 F 1.3338(4) 1.1776(4) 1.0336(2) 0.145(3) Uani 1 1 d DU . .
F8 F 1.3374(5) 1.1240(4) 0.9543(3) 0.161(3) Uani 1 1 d DU . .
F7 F 1.2475(6) 1.1657(4) 0.9214(2) 0.162(3) Uani 1 1 d DU . .
F12 F 1.3568(5) 1.2344(4) 0.9784(3) 0.171(3) Uani 1 1 d DU . .
F10 F 1.2445(6) 1.2228(4) 1.0015(4) 0.183(3) Uani 1 1 d DU . .
P1 P 0.81167(14) 1.10594(13) 0.91093(8) 0.0791(6) Uani 1 1 d DU . .
F5 F 0.7143(3) 1.0828(3) 0.8921(3) 0.1178(19) Uani 1 1 d DU . .
F4 F 0.8101(3) 1.1473(3) 0.87110(18) 0.0965(14) Uani 1 1 d DU . .
F3 F 0.8074(5) 1.1700(4) 0.9523(2) 0.131(2) Uani 1 1 d DU . .
F6 F 0.9066(4) 1.1239(5) 0.9296(3) 0.153(3) Uani 1 1 d DU . .
F1 F 0.8139(5) 1.0404(4) 0.8679(3) 0.144(2) Uani 1 1 d DU . .
F2 F 0.8122(5) 1.0630(4) 0.9510(3) 0.152(3) Uani 1 1 d DU . .
P4 P 0.74639(13) 0.51505(14) 0.47091(7) 0.0815(6) Uani 1 1 d DU . .
F20 F 0.8294(3) 0.4901(3) 0.47148(17) 0.0869(13) Uani 1 1 d DU . .
F19 F 0.7709(3) 0.5656(3) 0.43878(18) 0.0982(15) Uani 1 1 d DU . .
F23 F 0.7009(3) 0.4558(4) 0.41957(19) 0.119(2) Uani 1 1 d DU . .
F24 F 0.7924(4) 0.5745(3) 0.52253(17) 0.124(2) Uani 1 1 d DU . .
F22 F 0.6644(4) 0.5421(4) 0.4703(2) 0.141(3) Uani 1 1 d DU . .
F21 F 0.7229(4) 0.4673(4) 0.5047(2) 0.127(2) Uani 1 1 d DU . .
P3 P 1.04452(14) 0.84378(11) 0.45620(7) 0.0785(6) Uani 1 1 d DU . .
F18 F 0.9673(3) 0.7874(3) 0.45424(19) 0.1036(16) Uani 1 1 d DU . .
F16 F 1.0568(4) 0.7954(3) 0.40779(17) 0.0988(15) Uani 1 1 d DU . .
F15 F 0.9852(3) 0.8729(2) 0.4192(2) 0.1054(15) Uani 1 1 d DU . .
F14 F 1.0274(4) 0.8938(3) 0.50170(19) 0.1116(17) Uani 1 1 d DU . .
F13 F 1.1031(4) 0.8159(3) 0.4938(2) 0.1182(18) Uani 1 1 d DU . .
F17 F 1.1200(4) 0.9015(3) 0.4568(2) 0.118(2) Uani 1 1 d DU . .
P6 P 1.0979(3) 0.5520(3) 0.9685(2) 0.1218(18) Uani 0.577(3) 1 d PDU . .
F31 F 1.0663(7) 0.5552(6) 0.9156(4) 0.118(3) Uani 0.577(3) 1 d PDU . .
F35 F 1.1039(12) 0.4767(7) 0.9610(6) 0.211(7) Uani 0.577(3) 1 d PDU . .
F36 F 1.1063(8) 0.6292(6) 0.9880(4) 0.152(4) Uani 0.577(3) 1 d PDU . .
F34 F 1.0134(8) 0.5373(9) 0.9775(7) 0.211(7) Uani 0.577(3) 1 d PDU . .
F32 F 1.1856(7) 0.5627(9) 0.9641(7) 0.201(6) Uani 0.577(3) 1 d PDU . .
F33 F 1.1341(11) 0.5531(10) 1.0260(5) 0.241(8) Uani 0.577(3) 1 d PDU . .
P5 P 1.4148(2) 0.5989(2) 0.98514(12) 0.0574(10) Uani 0.536(3) 1 d PDU B 1
F25 F 1.4821(9) 0.6265(9) 1.0333(4) 0.131(6) Uani 0.536(3) 1 d PDU B 1
F28 F 1.4521(8) 0.6084(9) 0.9458(4) 0.133(5) Uani 0.536(3) 1 d PDU B 1
F29 F 1.3779(11) 0.6545(8) 0.9938(4) 0.173(6) Uani 0.536(3) 1 d PDU B 1
F27 F 1.3380(8) 0.5536(8) 0.9501(6) 0.197(6) Uani 0.536(3) 1 d PDU B 1
F30 F 1.4426(13) 0.5320(7) 0.9753(6) 0.194(6) Uani 0.536(3) 1 d PDU B 1
F26 F 1.3761(12) 0.5710(9) 1.0233(6) 0.221(7) Uani 0.536(3) 1 d PDU B 1
P7 P 0.7388(2) 0.5243(2) 0.87588(14) 0.0926(10) Uani 0.709(3) 1 d PDU . .
F05E F 0.7656(8) 0.5915(5) 0.9256(3) 0.151(4) Uani 0.709(3) 1 d PDU . .
F06A F 0.8067(7) 0.5004(6) 0.9036(4) 0.160(4) Uani 0.709(3) 1 d PDU . .
F06G F 0.6807(8) 0.4862(5) 0.9013(5) 0.185(5) Uani 0.709(3) 1 d PDU . .
F06J F 0.7933(9) 0.5638(7) 0.8527(4) 0.232(6) Uani 0.709(3) 1 d PDU . .
F06K F 0.7156(6) 0.4616(6) 0.8290(4) 0.169(4) Uani 0.709(3) 1 d PDU . .
F06R F 0.6639(7) 0.5492(5) 0.8545(6) 0.204(6) Uani 0.709(3) 1 d PDU . .
P8 P 0.6238(8) 0.9328(8) 0.5127(4) 0.140(4) Uani 0.401(3) 1 d PDU C 1
F42 F 0.6616(17) 1.0087(12) 0.5463(8) 0.168(7) Uani 0.401(3) 1 d PDU C 1
F37 F 0.6450(12) 0.9470(10) 0.4625(6) 0.142(6) Uani 0.401(3) 1 d PDU C 1
F38 F 0.7026(12) 0.9068(12) 0.5286(7) 0.164(7) Uani 0.401(3) 1 d PDU C 1
F40 F 0.5300(11) 0.9432(13) 0.4960(9) 0.169(8) Uani 0.401(3) 1 d PDU C 1
F39 F 0.5912(13) 0.9051(11) 0.5554(7) 0.168(7) Uani 0.401(3) 1 d PDU C 1
F41 F 0.5818(14) 0.8556(9) 0.4753(7) 0.193(8) Uani 0.401(3) 1 d PDU C 1
Cl2 Cl 1.53729(9) 0.83016(9) 0.81675(6) 0.0611(4) Uani 1 1 d DU . .
O6A O 1.6093(5) 0.8134(7) 0.8062(4) 0.085(3) Uani 0.653(10) 1 d PDU D 1
O5A O 1.4637(4) 0.7932(5) 0.7752(3) 0.074(3) Uani 0.653(10) 1 d PDU D 1
O7A O 1.5260(6) 0.8214(5) 0.8630(3) 0.081(3) Uani 0.653(10) 1 d PDU D 1
O8A O 1.5485(5) 0.9007(4) 0.8184(4) 0.080(3) Uani 0.653(10) 1 d PDU D 1
Cl1 Cl 0.64675(11) 1.19105(9) 0.74569(9) 0.0742(5) Uani 1 1 d DU . .
O2A O 0.6805(4) 1.1777(3) 0.7029(2) 0.0896(17) Uani 1 1 d DU . .
O3A O 0.6712(4) 1.1517(4) 0.7784(3) 0.097(2) Uani 1 1 d DU . .
O1A O 0.5571(3) 1.1753(4) 0.7335(3) 0.0896(17) Uani 1 1 d DU . .
O4A O 0.6713(5) 1.2628(4) 0.7730(3) 0.129(3) Uani 1 1 d DU . .
N6S N 1.1999(4) 0.6878(3) 0.6170(2) 0.0639(14) Uani 1 1 d DU . .
C11S C 1.2033(5) 0.6821(5) 0.5767(3) 0.074(2) Uani 1 1 d DU . .
C12S C 1.2091(8) 0.6766(8) 0.5237(4) 0.128(4) Uani 1 1 d DU . .
H12A H 1.1650 0.6935 0.5057 0.191 Uiso 1 1 calc RD . .
H12B H 1.2038 0.6283 0.5051 0.191 Uiso 1 1 calc RD . .
H12C H 1.2624 0.7042 0.5249 0.191 Uiso 1 1 calc RD . .
N2S N 1.3926(4) 0.8325(4) 1.0246(3) 0.0805(18) Uani 1 1 d DU . .
C3S C 1.4244(5) 0.8201(5) 0.9926(3) 0.075(2) Uani 1 1 d DU . .
C4S C 1.4646(6) 0.8071(7) 0.9517(4) 0.114(4) Uani 1 1 d DU . .
H4SA H 1.5053 0.8488 0.9553 0.170 Uiso 1 1 calc RD . .
H4SB H 1.4237 0.7939 0.9182 0.170 Uiso 1 1 calc RD . .
H4SC H 1.4921 0.7696 0.9539 0.170 Uiso 1 1 calc RD . .
N7S N 1.5089(4) 1.3709(3) 0.5975(2) 0.0704(15) Uani 1 1 d DU . .
C13S C 1.4724(4) 1.4050(3) 0.6183(2) 0.0561(14) Uani 1 1 d DU . .
C14S C 1.4275(4) 1.4471(4) 0.6444(3) 0.0644(16) Uani 1 1 d DU . .
H14A H 1.3880 1.4594 0.6191 0.097 Uiso 1 1 calc RD . .
H14B H 1.4656 1.4892 0.6687 0.097 Uiso 1 1 calc RD . .
H14C H 1.3981 1.4218 0.6632 0.097 Uiso 1 1 calc RD . .
N5S N 1.0173(5) 0.7417(5) 0.5772(3) 0.098(2) Uani 1 1 d DU . .
C9S C 0.9941(7) 0.6946(4) 0.5388(3) 0.091(3) Uani 1 1 d DU . .
C10S C 0.9801(9) 0.6377(6) 0.4956(4) 0.123(4) Uani 1 1 d DU . .
H10O H 0.9918 0.6536 0.4669 0.184 Uiso 1 1 calc RD . .
H10P H 0.9226 0.6122 0.4858 0.184 Uiso 1 1 calc RD . .
H10Q H 1.0160 0.6077 0.5038 0.184 Uiso 1 1 calc RD . .
C5S C 1.3865(6) 0.9845(4) 0.9978(3) 0.080(2) Uani 1 1 d DU . .
N3S N 1.3871(8) 0.9626(5) 0.9575(3) 0.133(4) Uani 1 1 d DU . .
C6S C 1.3968(8) 1.0118(6) 1.0527(4) 0.113(4) Uani 1 1 d DU . .
H6SA H 1.3540 1.0363 1.0584 0.169 Uiso 1 1 calc RD . .
H6SB H 1.4509 1.0437 1.0688 0.169 Uiso 1 1 calc RD . .
H6SC H 1.3925 0.9739 1.0681 0.169 Uiso 1 1 calc RD . .
N4S N 0.8903(8) 0.9017(4) 0.8638(4) 0.133(4) Uani 1 1 d DU . .
C7S C 0.8403(8) 0.9007(6) 0.8816(3) 0.113(4) Uani 1 1 d DU . .
C8S C 0.7718(9) 0.9013(10) 0.9043(6) 0.186(8) Uani 1 1 d DU . .
H8SA H 0.7205 0.8767 0.8776 0.279 Uiso 1 1 calc RD . .
H8SB H 0.7694 0.9490 0.9192 0.279 Uiso 1 1 calc RD . .
H8SC H 0.7790 0.8786 0.9315 0.279 Uiso 1 1 calc RD . .
N1S N 1.2276(7) 1.3530(5) 0.9342(3) 0.112(3) Uani 1 1 d DU E .
C1S C 1.2773(7) 1.3825(6) 0.9652(3) 0.104(3) Uani 1 1 d DU . .
C2S C 1.3156(19) 1.4590(12) 1.0013(12) 0.125(11) Uani 0.394(19) 1 d PDU E 1
H2SA H 1.3287 1.4890 0.9803 0.187 Uiso 0.394(19) 1 calc PRD E 1
H2SB H 1.3659 1.4607 1.0267 0.187 Uiso 0.394(19) 1 calc PRD E 1
H2SC H 1.2760 1.4749 1.0192 0.187 Uiso 0.394(19) 1 calc PRD E 1
N9S N 1.4848(9) 0.9296(7) 0.6683(5) 0.157(5) Uani 1 1 d DU . .
C18S C 1.5229(12) 1.0319(11) 0.6207(7) 0.191(8) Uani 1 1 d DU . .
H18A H 1.5293 1.0116 0.5863 0.286 Uiso 1 1 calc RD . .
H18B H 1.5740 1.0652 0.6422 0.286 Uiso 1 1 calc RD . .
H18C H 1.4779 1.0554 0.6175 0.286 Uiso 1 1 calc RD . .
C17S C 1.5038(9) 0.9760(9) 0.6452(7) 0.142(5) Uani 1 1 d DU . .
N8S N 0.5851(19) 0.6371(14) 0.7723(8) 0.065(6) Uani 0.41(4) 1 d PDU F 1
C15S C 0.615(3) 0.6638(17) 0.8141(8) 0.080(8) Uani 0.41(4) 1 d PDU F 1
C16S C 0.667(4) 0.704(2) 0.8665(10) 0.128(15) Uani 0.41(4) 1 d PDU F 1
H16A H 0.7158 0.7346 0.8638 0.191 Uiso 0.41(4) 1 calc PRD F 1
H16B H 0.6849 0.6728 0.8855 0.191 Uiso 0.41(4) 1 calc PRD F 1
H16C H 0.6359 0.7319 0.8848 0.191 Uiso 0.41(4) 1 calc PRD F 1
P5A P 1.5182(4) 1.3678(3) 1.0138(2) 0.0763(15) Uani 0.376(3) 1 d PDU G 2
F25A F 1.4345(11) 1.3270(14) 1.0000(9) 0.270(13) Uani 0.376(3) 1 d PDU G 2
F28A F 1.5369(14) 1.3557(12) 1.0660(5) 0.169(9) Uani 0.376(3) 1 d PDU G 2
F29A F 1.548(2) 1.3100(11) 0.9903(7) 0.241(12) Uani 0.376(3) 1 d PDU G 2
F27A F 1.6007(9) 1.4101(12) 1.0282(10) 0.187(10) Uani 0.376(3) 1 d PDU G 2
F30A F 1.4926(17) 1.4282(11) 1.0405(8) 0.220(10) Uani 0.376(3) 1 d PDU G 2
F26A F 1.5060(16) 1.3900(11) 0.9667(6) 0.132(8) Uani 0.376(3) 1 d PDU G 2
C1A C 1.1318(12) 0.9084(9) 0.8929(7) 0.070(4) Uani 0.439(10) 1 d PDU A 2
H1AA H 1.1600 0.9423 0.9270 0.084 Uiso 0.439(10) 1 calc PRD A 2
H1AB H 1.0726 0.8953 0.8907 0.084 Uiso 0.439(10) 1 calc PRD A 2
O20A O 1.1633(6) 0.8510(8) 0.8881(6) 0.066(3) Uani 0.439(10) 1 d PDU A 2
C1B C 1.1734(17) 0.8235(10) 0.9276(7) 0.091(5) Uani 0.439(10) 1 d PDU A 2
H1BA H 1.1271 0.8298 0.9428 0.109 Uiso 0.439(10) 1 calc PRD A 2
H1BB H 1.2237 0.8535 0.9538 0.109 Uiso 0.439(10) 1 calc PRD A 2
C1C C 1.1795(15) 0.7551(10) 0.9236(9) 0.083(4) Uani 0.439(10) 1 d PDU A 2
H1CA H 1.2182 0.7562 0.9560 0.099 Uiso 0.439(10) 1 calc PRD A 2
H1CB H 1.1250 0.7286 0.9227 0.099 Uiso 0.439(10) 1 calc PRD A 2
O19A O 1.2033(16) 0.7179(10) 0.8837(7) 0.070(4) Uani 0.439(10) 1 d PDU A 2
C1D C 1.2370(14) 0.6639(10) 0.8928(8) 0.069(4) Uani 0.439(10) 1 d PDU A 2
H1DA H 1.1914 0.6260 0.8911 0.083 Uiso 0.439(10) 1 calc PRD A 2
H1DB H 1.2728 0.6799 0.9286 0.083 Uiso 0.439(10) 1 calc PRD A 2
C1E C 1.2834(12) 0.6356(8) 0.8598(8) 0.066(4) Uani 0.439(10) 1 d PDU A 2
H1EA H 1.3248 0.6177 0.8800 0.080 Uiso 0.439(10) 1 calc PRD A 2
H1EB H 1.2459 0.5958 0.8318 0.080 Uiso 0.439(10) 1 calc PRD A 2
O18A O 1.3233(7) 0.6783(6) 0.8374(4) 0.056(3) Uani 0.439(10) 1 d PDU A 2
C1F C 1.3887(8) 0.6579(9) 0.8204(7) 0.069(4) Uani 0.439(10) 1 d PDU A 2
H1FA H 1.4252 0.6475 0.8487 0.083 Uiso 0.439(10) 1 calc PRD A 2
H1FB H 1.4208 0.6971 0.8129 0.083 Uiso 0.439(10) 1 calc PRD A 2
C1G C 1.3659(13) 0.5997(12) 0.7758(6) 0.072(5) Uani 0.439(10) 1 d PDU A 2
H1GA H 1.4154 0.5908 0.7650 0.086 Uiso 0.439(10) 1 calc PRD A 2
H1GB H 1.3395 0.5585 0.7837 0.086 Uiso 0.439(10) 1 calc PRD A 2
O6B O 1.577(2) 0.7754(16) 0.8036(11) 0.145(11) Uani 0.347(10) 1 d PDU D 2
O5B O 1.5101(7) 0.8591(7) 0.7755(5) 0.060(4) Uani 0.347(10) 1 d PDU D 2
O7B O 1.4635(11) 0.7848(11) 0.8182(10) 0.118(7) Uani 0.347(10) 1 d PDU D 2
O8B O 1.5308(15) 0.8836(12) 0.8604(7) 0.128(8) Uani 0.347(10) 1 d PDU D 2
C2T C 1.3611(9) 1.3997(9) 1.0059(6) 0.095(5) Uani 0.606(19) 1 d PDU E 2
H2TA H 1.3591 1.3682 1.0270 0.142 Uiso 0.606(19) 1 calc PRD E 2
H2TB H 1.3727 1.4472 1.0281 0.142 Uiso 0.606(19) 1 calc PRD E 2
H2TC H 1.4045 1.3946 0.9884 0.142 Uiso 0.606(19) 1 calc PRD E 2
N8T N 0.5638(16) 0.6065(16) 0.7720(7) 0.095(6) Uani 0.59(4) 1 d PDU F 2
C15T C 0.5861(15) 0.6327(16) 0.8145(7) 0.088(6) Uani 0.59(4) 1 d PDU F 2
C16T C 0.611(2) 0.6687(17) 0.8705(7) 0.123(8) Uani 0.59(4) 1 d PDU F 2
H16D H 0.6136 0.7178 0.8761 0.184 Uiso 0.59(4) 1 calc PRD F 2
H16E H 0.6654 0.6627 0.8859 0.184 Uiso 0.59(4) 1 calc PRD F 2
H16F H 0.5711 0.6493 0.8867 0.184 Uiso 0.59(4) 1 calc PRD F 2
F41A F 0.6338(18) 0.9022(15) 0.4661(9) 0.231(12) Uani 0.401(3) 1 d PDU H 2
P8A P 0.6462(12) 0.9570(9) 0.5141(6) 0.172(7) Uani 0.401(3) 1 d PDU H 2
F42A F 0.650(2) 1.0098(17) 0.5615(9) 0.232(12) Uani 0.401(3) 1 d PDU H 2
F37A F 0.668(2) 1.0092(15) 0.4891(12) 0.274(12) Uani 0.401(3) 1 d PDU H 2
F38A F 0.7306(14) 0.9582(12) 0.5345(7) 0.169(7) Uani 0.401(3) 1 d PDU H 2
F40A F 0.5602(17) 0.9630(19) 0.4960(13) 0.260(12) Uani 0.401(3) 1 d PDU H 2
F39A F 0.614(2) 0.9049(16) 0.5368(11) 0.243(12) Uani 0.401(3) 1 d PDU H 2

loop_
_atom_site_aniso_label
_atom_site_aniso_U_11
_atom_site_aniso_U_22
_atom_site_aniso_U_33
_atom_site_aniso_U_23
_atom_site_aniso_U_13
_atom_site_aniso_U_12
S2 0.0510(8) 0.0411(7) 0.0685(9) 0.0256(6) 0.0213(7) 0.0138(6)
S8 0.0528(8) 0.0422(7) 0.0533(7) 0.0146(6) 0.0130(6) 0.0192(6)
S3 0.0790(10) 0.0400(7) 0.0537(8) 0.0193(6) 0.0125(7) 0.0155(7)
S6 0.0722(10) 0.0414(7) 0.0702(9) 0.0132(7) 0.0348(8) 0.0146(7)
S1 0.0640(9) 0.0419(7) 0.0667(9) 0.0257(6) 0.0250(7) 0.0169(6)
S7 0.0582(9) 0.0456(8) 0.0708(10) 0.0076(7) 0.0071(7) 0.0123(7)
S5 0.0944(13) 0.0506(9) 0.0709(10) 0.0158(8) 0.0449(10) 0.0042(8)
S4 0.1301(18) 0.0461(9) 0.0776(12) 0.0280(8) 0.0336(12) 0.0084(10)
O15 0.0317(16) 0.0474(19) 0.0350(16) 0.0132(14) 0.0115(13) 0.0027(14)
O13 0.0448(19) 0.0370(18) 0.0339(17) 0.0033(14) 0.0011(14) 0.0034(15)
O16 0.0374(18) 0.044(2) 0.056(2) 0.0171(16) 0.0237(16) 0.0087(15)
O14 0.0378(18) 0.047(2) 0.0372(17) 0.0092(15) 0.0113(14) 0.0094(15)
O6 0.066(2) 0.047(2) 0.048(2) 0.0144(18) 0.0058(18) -0.0079(19)
O17 0.041(2) 0.071(3) 0.081(3) 0.029(2) 0.0256(19) 0.0173(19)
O8 0.080(3) 0.060(3) 0.048(2) 0.0174(19) 0.019(2) 0.009(2)
O5 0.061(2) 0.047(2) 0.077(3) 0.030(2) 0.014(2) -0.0016(19)
O4 0.063(3) 0.050(2) 0.102(4) 0.042(2) 0.002(2) -0.007(2)
O7 0.078(3) 0.039(2) 0.053(2) 0.0166(17) 0.011(2) -0.0013(19)
O1 0.097(4) 0.047(2) 0.052(2) 0.0088(19) 0.025(2) -0.003(2)
O9 0.095(3) 0.065(3) 0.045(2) 0.020(2) 0.021(2) 0.001(2)
O2 0.069(3) 0.055(3) 0.097(4) -0.008(2) 0.034(3) 0.015(2)
C93 0.034(2) 0.033(2) 0.038(2) 0.0124(19) 0.0123(18) 0.0023(19)
C102 0.037(2) 0.031(2) 0.052(3) 0.016(2) 0.020(2) 0.0053(19)
C94 0.039(2) 0.036(2) 0.040(2) 0.014(2) 0.016(2) 0.003(2)
O3 0.081(4) 0.067(3) 0.130(4) 0.035(3) 0.041(3) 0.034(3)
O12 0.173(5) 0.043(2) 0.036(2) 0.0109(18) 0.020(3) -0.015(3)
O10 0.143(5) 0.061(3) 0.061(3) 0.029(2) 0.025(3) -0.009(3)
O19 0.060(6) 0.128(10) 0.033(6) 0.026(6) 0.009(5) 0.024(7)
C92 0.036(2) 0.048(3) 0.041(3) 0.015(2) 0.014(2) 0.005(2)
C99 0.042(3) 0.035(2) 0.041(2) 0.014(2) 0.014(2) 0.003(2)
C101 0.051(3) 0.043(3) 0.045(3) 0.014(2) 0.026(2) 0.008(2)
C98 0.036(2) 0.030(2) 0.036(2) 0.0126(18) 0.0128(18) 0.0017(18)
C91 0.036(2) 0.043(3) 0.044(3) 0.016(2) 0.014(2) 0.003(2)
C97 0.037(2) 0.025(2) 0.042(2) 0.0123(18) 0.0169(19) 0.0027(18)
C96 0.034(2) 0.035(2) 0.045(2) 0.019(2) 0.0101(19) 0.0036(19)
C68 0.068(3) 0.029(3) 0.057(3) 0.015(2) 0.011(3) -0.011(2)
C100 0.054(3) 0.043(3) 0.039(3) 0.014(2) 0.018(2) 0.005(2)
C95 0.038(2) 0.040(3) 0.037(2) 0.018(2) 0.0105(19) 0.004(2)
O20 0.162(12) 0.087(6) 0.034(4) 0.022(4) -0.002(7) 0.001(8)
C64 0.067(3) 0.024(2) 0.063(3) 0.021(2) 0.018(3) -0.004(2)
C103 0.048(3) 0.047(3) 0.070(4) 0.022(3) 0.038(3) 0.012(2)
C63 0.064(3) 0.029(2) 0.050(3) 0.016(2) 0.016(2) -0.006(2)
C67 0.086(4) 0.033(3) 0.052(3) 0.009(2) 0.020(3) -0.008(3)
C49 0.060(4) 0.058(3) 0.063(3) 0.029(3) 0.015(3) 0.014(3)
C89 0.039(3) 0.037(2) 0.037(2) 0.001(2) 0.009(2) -0.002(2)
C81 0.061(4) 0.041(3) 0.076(3) 0.021(2) 0.035(3) 0.017(3)
C47 0.050(3) 0.040(3) 0.066(3) 0.022(2) 0.022(3) 0.017(2)
C66 0.089(4) 0.030(3) 0.065(3) 0.011(3) 0.026(3) 0.000(3)
C62 0.061(3) 0.043(3) 0.055(3) 0.020(2) 0.015(3) -0.008(3)
C59 0.062(3) 0.038(3) 0.069(3) 0.029(3) 0.019(3) -0.004(2)
C90 0.043(3) 0.038(3) 0.042(3) 0.008(2) 0.019(2) 0.006(2)
C104 0.046(3) 0.056(3) 0.092(4) 0.040(3) 0.041(3) 0.020(3)
C114 0.054(3) 0.037(3) 0.059(3) 0.016(2) 0.006(3) 0.014(2)
C65 0.073(4) 0.027(3) 0.075(4) 0.019(3) 0.029(3) 0.002(3)
C61 0.073(4) 0.052(3) 0.052(3) 0.021(3) 0.023(3) -0.004(3)
C88 0.075(4) 0.054(3) 0.041(3) 0.001(3) -0.014(3) 0.014(3)
C60 0.063(3) 0.050(3) 0.056(3) 0.025(3) 0.008(3) -0.006(3)
O18 0.057(5) 0.057(6) 0.063(5) 0.036(4) 0.010(4) 0.002(4)
C50 0.094(5) 0.065(4) 0.055(4) 0.021(3) 0.004(4) -0.006(4)
C69 0.083(4) 0.041(3) 0.049(3) 0.002(3) 0.000(3) -0.002(3)
C73 0.100(5) 0.059(4) 0.061(4) 0.023(3) 0.033(3) 0.019(4)
C48 0.073(4) 0.056(3) 0.059(3) 0.029(3) 0.018(3) 0.015(3)
C80 0.070(4) 0.038(3) 0.064(3) 0.022(2) 0.015(3) 0.015(3)
C75 0.101(5) 0.065(4) 0.047(3) 0.024(3) 0.011(3) -0.007(4)
O11 0.250(9) 0.119(6) 0.117(5) -0.052(4) 0.123(6) -0.095(6)
C87 0.161(7) 0.046(4) 0.041(3) 0.003(3) -0.018(4) 0.029(4)
C112 0.088(5) 0.060(4) 0.056(3) 0.005(3) 0.019(3) 0.022(3)
C74 0.106(5) 0.060(4) 0.048(3) 0.016(3) 0.032(3) 0.005(4)
C58 0.072(4) 0.054(4) 0.088(5) 0.042(4) 0.010(3) -0.002(3)
C70 0.079(4) 0.038(3) 0.067(4) 0.003(3) -0.007(3) 0.002(3)
C113 0.088(5) 0.069(4) 0.058(4) 0.004(3) 0.009(3) 0.025(4)
C83 0.084(5) 0.059(4) 0.070(4) 0.009(3) 0.040(4) 0.007(3)
C57 0.065(4) 0.064(4) 0.106(6) 0.050(4) 0.003(4) -0.003(3)
C79 0.117(6) 0.058(4) 0.062(4) 0.026(3) 0.025(4) 0.015(4)
C72 0.076(4) 0.090(5) 0.058(4) 0.035(3) 0.018(3) 0.004(4)
C56 0.047(4) 0.087(5) 0.161(7) 0.075(5) 0.019(4) 0.010(4)
C82 0.112(6) 0.067(4) 0.069(4) 0.014(3) 0.044(4) 0.000(4)
C76 0.149(8) 0.063(4) 0.046(4) 0.023(3) 0.017(4) -0.009(5)
C78 0.144(8) 0.063(4) 0.079(4) 0.036(4) 0.045(5) 0.022(5)
C105 0.063(9) 0.110(13) 0.087(7) 0.025(8) 0.012(5) 0.048(8)
C55 0.094(6) 0.093(6) 0.171(7) 0.075(5) 0.068(5) 0.052(5)
C84 0.123(7) 0.068(4) 0.071(4) 0.004(3) 0.052(5) 0.001(4)
C51 0.188(10) 0.063(5) 0.056(4) 0.005(3) 0.044(6) 0.009(5)
C86 0.257(10) 0.063(5) 0.044(4) 0.002(3) 0.045(5) -0.041(7)
C71 0.117(7) 0.059(4) 0.061(4) 0.028(3) 0.005(4) -0.020(4)
C52 0.157(9) 0.066(5) 0.112(6) 0.002(4) 0.095(6) 0.008(5)
C108 0.057(6) 0.096(9) 0.037(6) 0.032(5) -0.012(5) -0.018(6)
C77 0.204(11) 0.068(5) 0.087(5) 0.036(4) 0.063(7) 0.019(6)
C111 0.142(15) 0.093(8) 0.042(7) 0.007(7) 0.022(9) 0.000(9)
C107 0.101(10) 0.075(8) 0.054(8) 0.035(6) 0.013(6) -0.013(7)
C85 0.228(10) 0.099(7) 0.093(7) -0.030(5) 0.096(8) -0.067(8)
C109 0.065(8) 0.149(12) 0.045(7) 0.024(7) 0.007(6) 0.031(9)
C54 0.223(12) 0.066(5) 0.128(6) 0.022(4) 0.102(7) 0.065(6)
C53 0.131(8) 0.108(8) 0.129(7) 0.014(6) 0.062(7) 0.056(6)
C110 0.055(7) 0.143(11) 0.058(7) 0.043(7) 0.020(6) 0.020(7)
C106 0.088(8) 0.074(7) 0.098(7) 0.047(6) 0.015(6) 0.036(6)
Pt1 0.02317(10) 0.03169(11) 0.04213(12) 0.00424(8) 0.00974(8) -0.00044(7)
Pt2 0.03882(12) 0.03239(12) 0.04582(13) 0.01204(9) 0.01840(9) -0.00038(8)
N3 0.0230(17) 0.0287(18) 0.0346(19) 0.0079(15) 0.0056(14) 0.0012(14)
N11 0.041(2) 0.031(2) 0.052(2) 0.0153(18) 0.0088(19) 0.0033(17)
N9 0.039(2) 0.030(2) 0.042(2) 0.0101(17) 0.0162(17) 0.0007(16)
N10 0.047(2) 0.0259(19) 0.046(2) 0.0139(17) 0.0105(18) -0.0009(17)
N5 0.0230(18) 0.030(2) 0.066(3) 0.0190(18) 0.0097(18) 0.0076(15)
N4 0.0290(19) 0.033(2) 0.053(2) 0.0202(18) 0.0090(17) 0.0036(16)
N12 0.0261(19) 0.034(2) 0.051(2) 0.0114(17) 0.0099(17) 0.0047(15)
N2 0.037(2) 0.037(2) 0.057(3) -0.0003(19) 0.023(2) -0.0067(17)
N6 0.041(2) 0.033(2) 0.056(3) 0.0145(18) 0.019(2) 0.0029(17)
N8 0.045(2) 0.034(2) 0.058(3) 0.010(2) 0.016(2) -0.0028(18)
N7 0.036(2) 0.049(3) 0.068(3) 0.020(2) 0.020(2) 0.0035(19)
N1 0.019(2) 0.060(3) 0.093(4) 0.004(3) 0.008(2) 0.0084(19)
C42 0.035(2) 0.034(2) 0.045(3) 0.0107(19) 0.009(2) 0.0056(19)
C27 0.047(3) 0.041(3) 0.034(2) 0.008(2) 0.020(2) 0.004(2)
C5 0.028(2) 0.032(2) 0.036(2) 0.0145(18) 0.0071(17) -0.0001(17)
C12 0.029(2) 0.040(3) 0.046(3) 0.021(2) 0.0090(19) 0.0025(19)
C35 0.049(3) 0.030(2) 0.039(2) 0.0100(19) 0.016(2) -0.002(2)
C8 0.031(2) 0.033(2) 0.041(2) 0.018(2) 0.0087(18) -0.0001(18)
C26 0.049(3) 0.042(3) 0.034(2) 0.012(2) 0.016(2) 0.007(2)
C28 0.048(3) 0.026(2) 0.037(2) 0.0108(19) 0.014(2) 0.003(2)
C19 0.035(2) 0.030(2) 0.064(3) 0.017(2) 0.018(2) 0.0082(19)
C18 0.034(2) 0.035(2) 0.061(3) 0.020(2) 0.018(2) 0.012(2)
C7 0.030(2) 0.039(3) 0.034(2) 0.0031(19) 0.0051(18) 0.0017(19)
C34 0.052(3) 0.028(2) 0.040(2) 0.0121(19) 0.011(2) -0.002(2)
C6 0.033(2) 0.037(2) 0.040(2) 0.005(2) 0.0099(19) 0.0047(19)
C17 0.035(2) 0.036(2) 0.063(3) 0.019(2) 0.021(2) 0.009(2)
C31 0.048(3) 0.024(2) 0.035(2) 0.0105(18) 0.0153(19) -0.0043(19)
C16 0.031(2) 0.036(2) 0.064(3) 0.021(2) 0.018(2) 0.0100(19)
C9 0.031(2) 0.040(3) 0.042(2) 0.018(2) 0.0071(19) 0.0048(19)
C39 0.034(2) 0.035(2) 0.046(3) 0.011(2) 0.008(2) 0.0080(19)
C32 0.048(3) 0.025(2) 0.041(2) 0.0088(19) 0.016(2) 0.0001(19)
C40 0.033(2) 0.037(2) 0.046(3) 0.011(2) 0.012(2) 0.0051(19)
C41 0.037(3) 0.036(3) 0.048(3) 0.007(2) 0.010(2) 0.006(2)
C29 0.053(3) 0.042(3) 0.034(2) 0.013(2) 0.017(2) 0.002(2)
C36 0.049(3) 0.031(2) 0.059(3) 0.019(2) 0.010(2) 0.003(2)
C30 0.047(3) 0.042(3) 0.041(3) 0.012(2) 0.022(2) 0.002(2)
C33 0.049(3) 0.025(2) 0.048(3) 0.013(2) 0.019(2) 0.001(2)
C13 0.030(2) 0.032(2) 0.067(3) 0.020(2) 0.010(2) 0.0052(19)
C10 0.038(2) 0.037(3) 0.047(3) 0.021(2) 0.004(2) 0.005(2)
C44 0.059(3) 0.035(3) 0.043(3) 0.007(2) 0.009(2) 0.003(2)
C21 0.046(3) 0.039(3) 0.050(3) 0.016(2) 0.018(2) 0.002(2)
C23 0.057(3) 0.034(3) 0.075(4) 0.008(3) 0.040(3) 0.006(2)
C43 0.057(3) 0.042(3) 0.041(3) 0.015(2) 0.013(2) -0.001(2)
C11 0.033(2) 0.038(3) 0.049(3) 0.022(2) 0.014(2) 0.003(2)
C38 0.056(3) 0.039(3) 0.045(3) 0.009(2) 0.008(2) -0.003(2)
C3 0.038(3) 0.060(3) 0.034(2) 0.005(2) 0.009(2) 0.009(2)
C4 0.036(3) 0.058(3) 0.033(2) 0.009(2) 0.003(2) 0.008(2)
C20 0.041(3) 0.042(3) 0.056(3) 0.021(2) 0.018(2) 0.003(2)
C22 0.054(3) 0.038(3) 0.072(4) 0.014(2) 0.039(3) 0.005(2)
C14 0.031(2) 0.039(3) 0.065(3) 0.027(2) 0.009(2) 0.007(2)
C37 0.061(3) 0.042(3) 0.048(3) 0.015(2) 0.013(3) 0.000(2)
C46 0.044(3) 0.039(3) 0.051(3) 0.005(2) 0.019(2) 0.003(2)
C15 0.031(2) 0.039(3) 0.062(3) 0.022(2) 0.006(2) 0.005(2)
C45 0.043(3) 0.039(3) 0.052(3) 0.007(2) 0.021(2) 0.006(2)
C24 0.037(3) 0.054(3) 0.088(5) 0.017(3) 0.016(3) 0.002(2)
C25 0.046(3) 0.052(3) 0.100(5) 0.021(3) 0.027(3) -0.003(3)
C2 0.042(3) 0.062(4) 0.130(7) 0.005(4) 0.019(4) -0.016(3)
C1 0.029(3) 0.072(5) 0.217(11) 0.001(6) 0.016(5) 0.000(3)
P2 0.1022(16) 0.0755(13) 0.0648(11) 0.0139(10) 0.0197(11) 0.0006(11)
F11 0.170(6) 0.141(5) 0.090(4) 0.020(4) 0.045(4) -0.043(4)
F9 0.131(5) 0.202(7) 0.078(3) 0.032(4) 0.034(3) -0.018(4)
F8 0.156(6) 0.166(6) 0.134(5) -0.021(5) 0.078(5) 0.022(5)
F7 0.233(8) 0.128(5) 0.097(4) 0.056(4) 0.017(4) -0.024(5)
F12 0.203(7) 0.144(5) 0.124(5) 0.043(4) 0.034(5) -0.058(5)
F10 0.249(9) 0.131(6) 0.187(7) 0.026(6) 0.095(7) 0.075(6)
P1 0.0789(13) 0.1072(16) 0.0698(11) 0.0297(11) 0.0408(10) 0.0395(12)
F5 0.099(3) 0.105(4) 0.182(6) 0.076(4) 0.063(4) 0.030(3)
F4 0.084(3) 0.135(4) 0.074(3) 0.033(3) 0.036(2) 0.013(3)
F3 0.180(6) 0.161(5) 0.076(3) 0.032(3) 0.052(4) 0.089(5)
F6 0.098(4) 0.243(9) 0.106(4) 0.024(5) 0.017(3) 0.063(4)
F1 0.158(6) 0.151(5) 0.117(4) 0.007(4) 0.029(4) 0.080(5)
F2 0.192(7) 0.168(6) 0.129(5) 0.076(5) 0.048(5) 0.079(6)
P4 0.0691(12) 0.136(2) 0.0474(9) 0.0280(10) 0.0227(8) 0.0356(12)
F20 0.067(2) 0.113(4) 0.068(3) 0.006(2) 0.018(2) 0.023(2)
F19 0.091(3) 0.144(4) 0.071(3) 0.042(3) 0.031(2) 0.029(3)
F23 0.073(3) 0.175(5) 0.074(3) 0.013(3) 0.013(2) -0.016(3)
F24 0.176(6) 0.147(5) 0.054(2) 0.012(3) 0.017(3) 0.092(4)
F22 0.117(4) 0.278(9) 0.103(4) 0.109(5) 0.069(3) 0.111(5)
F21 0.130(5) 0.195(6) 0.111(4) 0.088(4) 0.073(4) 0.069(4)
P3 0.0955(14) 0.0749(12) 0.0501(9) 0.0113(8) 0.0197(9) -0.0079(10)
F18 0.123(4) 0.096(3) 0.079(3) 0.032(3) 0.028(3) -0.016(3)
F16 0.132(4) 0.085(3) 0.066(2) 0.024(2) 0.030(3) -0.013(3)
F15 0.113(4) 0.064(3) 0.130(4) 0.029(3) 0.031(3) -0.002(3)
F14 0.137(5) 0.115(4) 0.069(3) 0.015(3) 0.032(3) 0.008(3)
F13 0.127(4) 0.148(5) 0.082(3) 0.051(3) 0.021(3) 0.021(4)
F17 0.125(4) 0.100(4) 0.100(4) 0.017(3) 0.027(3) -0.032(3)
P6 0.107(3) 0.122(4) 0.104(3) 0.017(3) 0.028(3) -0.031(3)
F31 0.122(7) 0.120(8) 0.098(5) 0.021(5) 0.010(5) 0.030(6)
F35 0.37(2) 0.166(8) 0.193(12) 0.107(8) 0.183(14) 0.102(10)
F36 0.171(11) 0.139(7) 0.112(7) -0.003(6) 0.054(8) -0.015(7)
F34 0.129(8) 0.238(14) 0.238(14) 0.036(14) 0.086(9) -0.024(9)
F32 0.097(7) 0.263(15) 0.228(14) 0.068(14) 0.030(8) 0.027(9)
F33 0.261(16) 0.253(15) 0.136(7) 0.083(9) -0.027(9) -0.065(15)
P5 0.065(2) 0.059(2) 0.0343(14) 0.0006(13) 0.0020(13) 0.0127(17)
F25 0.128(8) 0.210(15) 0.046(5) -0.010(6) 0.017(5) 0.094(8)
F28 0.128(9) 0.202(14) 0.061(6) 0.046(8) 0.024(6) 0.014(9)
F29 0.244(16) 0.212(11) 0.066(7) 0.014(7) -0.003(7) 0.162(12)
F27 0.130(9) 0.205(13) 0.173(10) 0.018(11) -0.006(8) -0.062(9)
F30 0.292(18) 0.117(9) 0.162(14) 0.015(7) 0.048(11) 0.080(11)
F26 0.303(18) 0.194(15) 0.158(10) 0.044(11) 0.112(11) -0.014(13)
P7 0.107(3) 0.102(2) 0.088(2) 0.0338(18) 0.0460(19) 0.042(2)
F05E 0.239(11) 0.103(6) 0.108(6) 0.014(4) 0.073(6) 0.024(6)
F06A 0.159(8) 0.168(9) 0.121(7) -0.001(6) 0.013(6) 0.055(7)
F06G 0.210(10) 0.110(7) 0.256(13) 0.040(7) 0.139(10) 0.018(7)
F06J 0.282(12) 0.269(14) 0.106(7) 0.040(7) 0.096(9) -0.063(11)
F06K 0.131(8) 0.178(8) 0.152(7) -0.028(7) 0.016(6) 0.062(6)
F06R 0.185(9) 0.087(6) 0.279(14) 0.010(7) -0.025(8) 0.047(6)
P8 0.207(10) 0.155(8) 0.053(5) 0.015(5) -0.008(5) 0.110(8)
F42 0.150(14) 0.200(11) 0.098(11) -0.035(10) -0.016(11) 0.070(11)
F37 0.183(14) 0.179(16) 0.082(8) 0.040(9) 0.012(8) 0.120(13)
F38 0.205(14) 0.244(19) 0.107(12) 0.093(13) 0.055(10) 0.149(15)
F40 0.136(10) 0.215(19) 0.128(16) 0.038(14) -0.019(9) 0.058(12)
F39 0.204(17) 0.236(18) 0.096(10) 0.043(11) 0.046(11) 0.139(14)
F41 0.27(2) 0.168(12) 0.120(12) -0.009(10) 0.060(13) 0.060(13)
Cl2 0.0519(8) 0.0687(9) 0.0606(8) 0.0079(7) 0.0224(7) 0.0165(7)
O6A 0.056(4) 0.170(10) 0.064(5) 0.060(6) 0.030(4) 0.068(6)
O5A 0.050(4) 0.096(6) 0.054(4) -0.010(4) 0.005(3) 0.021(4)
O7A 0.103(6) 0.078(6) 0.061(4) 0.015(4) 0.038(4) 0.007(5)
O8A 0.068(5) 0.074(5) 0.107(7) 0.039(5) 0.035(5) 0.009(4)
Cl1 0.0670(10) 0.0621(9) 0.1196(15) 0.0395(10) 0.0577(10) 0.0235(8)
O2A 0.104(4) 0.111(4) 0.093(4) 0.060(3) 0.051(3) 0.052(4)
O3A 0.094(4) 0.141(5) 0.118(5) 0.082(4) 0.072(4) 0.071(4)
O1A 0.062(3) 0.122(5) 0.121(5) 0.073(4) 0.046(3) 0.038(3)
O4A 0.148(7) 0.085(4) 0.145(6) 0.019(4) 0.061(5) -0.001(4)
N6S 0.062(3) 0.074(4) 0.062(3) 0.025(3) 0.026(3) 0.012(3)
C11S 0.058(4) 0.107(6) 0.072(4) 0.040(4) 0.028(4) 0.025(4)
C12S 0.134(9) 0.208(14) 0.090(6) 0.083(8) 0.058(7) 0.077(9)
N2S 0.083(4) 0.085(5) 0.076(4) 0.031(3) 0.032(3) 0.007(3)
C3S 0.059(4) 0.094(6) 0.068(4) 0.029(4) 0.017(3) -0.003(4)
C4S 0.080(6) 0.173(11) 0.082(6) 0.027(6) 0.037(5) 0.011(6)
N7S 0.079(4) 0.068(4) 0.059(3) 0.018(3) 0.023(3) 0.003(3)
C13S 0.055(3) 0.059(4) 0.051(3) 0.021(3) 0.013(3) 0.000(3)
C14S 0.054(4) 0.082(5) 0.066(4) 0.036(4) 0.021(3) 0.013(3)
N5S 0.118(6) 0.118(6) 0.052(3) 0.025(3) 0.032(4) -0.002(5)
C9S 0.173(9) 0.074(5) 0.068(4) 0.043(4) 0.080(5) 0.045(5)
C10S 0.170(11) 0.134(9) 0.069(5) 0.022(5) 0.049(7) 0.042(8)
C5S 0.108(6) 0.059(4) 0.070(4) 0.023(3) 0.031(4) -0.004(4)
N3S 0.210(11) 0.107(7) 0.064(4) 0.032(4) 0.034(6) -0.010(7)
C6S 0.137(9) 0.099(7) 0.094(6) 0.003(5) 0.063(6) 0.004(6)
N4S 0.241(12) 0.072(5) 0.116(7) 0.030(5) 0.112(8) 0.032(6)
C7S 0.147(9) 0.099(7) 0.059(5) 0.008(5) 0.028(5) -0.038(6)
C8S 0.147(12) 0.240(19) 0.141(12) 0.055(12) 0.061(9) -0.055(11)
N1S 0.154(8) 0.096(6) 0.059(4) -0.006(4) 0.028(4) 0.006(5)
C1S 0.129(8) 0.117(8) 0.051(4) 0.013(5) 0.032(4) 0.000(6)
C2S 0.11(2) 0.103(16) 0.12(2) 0.009(13) 0.002(16) -0.009(15)
N9S 0.204(13) 0.162(10) 0.155(10) 0.071(8) 0.061(9) 0.123(10)
C18S 0.185(16) 0.236(19) 0.149(13) 0.093(13) 0.034(12) 0.007(14)
C17S 0.106(9) 0.156(13) 0.169(13) 0.054(9) 0.027(8) 0.048(9)
N8S 0.082(15) 0.077(14) 0.047(7) 0.020(8) 0.024(7) 0.033(11)
C15S 0.11(2) 0.075(16) 0.054(8) 0.010(10) 0.006(11) 0.056(14)
C16S 0.20(3) 0.10(2) 0.064(12) 0.002(11) -0.016(16) 0.08(2)
P5A 0.075(3) 0.088(4) 0.057(3) 0.012(2) 0.016(2) 0.012(3)
F25A 0.175(13) 0.32(3) 0.21(2) 0.11(2) -0.041(14) -0.135(16)
F28A 0.20(2) 0.21(2) 0.071(8) 0.047(10) 0.031(10) -0.011(15)
F29A 0.49(3) 0.209(16) 0.077(11) 0.048(12) 0.037(19) 0.251(19)
F27A 0.095(10) 0.216(18) 0.30(2) 0.213(17) 0.012(11) 0.013(10)
F30A 0.29(2) 0.24(2) 0.120(14) -0.021(14) 0.07(2) 0.145(18)
F26A 0.23(2) 0.116(12) 0.103(10) 0.061(10) 0.059(11) 0.104(13)
C1A 0.062(10) 0.095(9) 0.043(7) 0.007(7) 0.010(7) 0.014(8)
O20A 0.018(4) 0.109(8) 0.086(9) 0.039(7) 0.024(5) 0.027(5)
C1B 0.087(12) 0.139(11) 0.045(8) 0.013(7) 0.014(10) 0.048(11)
C1C 0.085(11) 0.124(11) 0.057(10) 0.040(9) 0.030(9) 0.036(10)
O19A 0.083(8) 0.096(10) 0.046(8) 0.034(7) 0.020(7) 0.039(8)
C1D 0.098(11) 0.076(11) 0.050(11) 0.038(8) 0.032(8) 0.019(8)
C1E 0.077(10) 0.052(9) 0.089(12) 0.038(7) 0.037(8) 0.020(7)
O18A 0.053(6) 0.063(7) 0.072(6) 0.043(5) 0.024(5) 0.021(5)
C1F 0.051(7) 0.082(9) 0.088(8) 0.038(7) 0.015(6) 0.033(7)
C1G 0.040(8) 0.096(13) 0.092(8) 0.033(7) 0.027(6) 0.032(8)
O6B 0.24(2) 0.21(2) 0.098(14) 0.098(16) 0.116(18) 0.18(2)
O5B 0.041(7) 0.073(9) 0.070(7) 0.019(6) 0.017(6) 0.025(6)
O7B 0.097(12) 0.098(12) 0.15(2) 0.051(11) 0.030(12) -0.016(9)
O8B 0.130(17) 0.137(16) 0.079(9) -0.020(11) 0.020(11) 0.021(12)
C2T 0.102(9) 0.094(11) 0.086(9) 0.009(8) 0.047(6) 0.014(8)
N8T 0.096(13) 0.123(18) 0.077(7) 0.025(10) 0.038(8) 0.046(13)
C15T 0.094(13) 0.108(17) 0.073(7) 0.034(9) 0.024(8) 0.040(11)
C16T 0.16(2) 0.132(19) 0.071(7) 0.032(10) 0.009(12) 0.041(16)
F41A 0.28(2) 0.22(2) 0.122(13) -0.032(14) 0.026(14) 0.03(2)
P8A 0.218(11) 0.183(13) 0.063(6) -0.002(6) -0.011(7) 0.033(10)
F42A 0.17(2) 0.28(2) 0.148(15) -0.064(14) -0.042(13) 0.095(18)
F37A 0.35(3) 0.22(2) 0.22(2) 0.089(16) -0.02(2) 0.04(2)
F38A 0.225(13) 0.188(19) 0.077(10) 0.005(12) 0.034(9) 0.068(15)
F40A 0.250(14) 0.30(3) 0.142(19) -0.019(16) -0.051(15) 0.088(17)
F39A 0.26(2) 0.284(19) 0.138(18) 0.063(15) -0.001(18) 0.00(2)

loop_
_atom_type_symbol
_atom_type_description
_atom_type_scat_dispersion_real
_atom_type_scat_dispersion_imag
_atom_type_scat_source
C C 0.0181 0.0091 'International Tables Vol C Tables 4.2.6.8 and 6.1.1.4'
H H 0.0000 0.0000 'International Tables Vol C Tables 4.2.6.8 and 6.1.1.4'
Cl Cl 0.3639 0.7018 'International Tables Vol C Tables 4.2.6.8 and 6.1.1.4'
F F 0.0727 0.0534 'International Tables Vol C Tables 4.2.6.8 and 6.1.1.4'
N N 0.0311 0.0180 'International Tables Vol C Tables 4.2.6.8 and 6.1.1.4'
O O 0.0492 0.0322 'International Tables Vol C Tables 4.2.6.8 and 6.1.1.4'
P P 0.2955 0.4335 'International Tables Vol C Tables 4.2.6.8 and 6.1.1.4'
Pt Pt -4.5932 6.9264 'International Tables Vol C Tables 4.2.6.8 and 6.1.1.4'
S S 0.3331 0.5567 'International Tables Vol C Tables 4.2.6.8 and 6.1.1.4'

loop_
_geom_angle_atom_site_label_1
_geom_angle_atom_site_label_2
_geom_angle_atom_site_label_3
_geom_angle
C49 S2 C47 95.3(3)
C114 S8 C112 95.7(3)
C79 S3 C80 94.5(3)
C81 S6 C83 95.5(3)
C48 S1 C47 94.9(3)
C113 S7 C114 95.2(3)
C82 S5 C81 94.4(4)
C80 S4 C78 95.4(4)
C93 O15 C92 118.4(4)
C88 O13 C89 112.8(4)
C102 O16 C103 117.9(4)
C91 O14 C90 114.7(4)
C68 O6 C69 118.2(5)
C105 O17 C104 120.4(11)
C1G O17 C104 102.9(10)
C72 O8 C73 113.3(6)
C59 O5 C58 120.7(6)
C57 O4 C56 113.9(6)
C70 O7 C71 112.4(6)
C51 O1 C50 111.4(6)
C74 O9 C75 113.0(5)
C53 O2 C52 104.5(8)
O15 C93 C94 125.0(4)
O15 C93 C98 114.4(4)
C94 C93 C98 120.6(4)
O16 C102 C101 125.4(5)
O16 C102 C97 114.0(4)
C101 C102 C97 120.5(5)
C93 C94 H94 120.0
C93 C94 C95 119.9(5)
C95 C94 H94 120.0
C55 O3 C54 117.3(8)
C87 O12 C86 117.0(7)
C77 O10 C76 110.5(6)
C109 O19 C108 110.0(10)
O15 C92 H92A 110.0
O15 C92 H92B 110.0
O15 C92 C91 108.6(4)
H92A C92 H92B 108.4
C91 C92 H92A 110.0
C91 C92 H92B 110.0
C98 C99 H99 120.5
C100 C99 H99 120.5
C100 C99 C98 119.1(5)
C102 C101 H101 120.0
C102 C101 C100 120.0(5)
C100 C101 H101 120.0
C99 C98 C93 121.6(4)
C97 C98 C93 118.2(4)
C97 C98 C99 120.2(4)
O14 C91 C92 115.5(4)
O14 C91 H91A 108.4
O14 C91 H91B 108.4
C92 C91 H91A 108.4
C92 C91 H91B 108.4
H91A C91 H91B 107.5
C98 C97 C102 118.7(4)
C98 C97 C96 120.3(4)
C96 C97 C102 121.0(5)
C97 C96 H96 120.3
C95 C96 C97 119.4(5)
C95 C96 H96 120.3
O6 C68 C63 114.0(6)
O6 C68 C67 126.1(6)
C67 C68 C63 119.9(7)
C99 C100 C101 121.4(5)
C99 C100 H100 119.3
C101 C100 H100 119.3
C94 C95 H95 119.3
C96 C95 C94 121.5(5)
C96 C95 H95 119.3
C110 O20 C111 124.5(13)
C59 C64 C63 118.5(6)
C65 C64 C63 119.8(6)
C65 C64 C59 121.7(6)
O16 C103 H10A 110.4
O16 C103 H10B 110.4
O16 C103 C104 106.6(5)
H10A C103 H10B 108.6
C104 C103 H10A 110.4
C104 C103 H10B 110.4
C64 C63 C68 118.1(6)
C62 C63 C68 122.0(6)
C62 C63 C64 119.9(6)
C68 C67 H67 119.8
C68 C67 C66 120.4(6)
C66 C67 H67 119.8
C50 C49 S2 118.1(5)
C48 C49 S2 116.4(5)
C48 C49 C50 125.5(6)
O13 C89 H89A 109.7
O13 C89 H89B 109.7
O13 C89 C90 109.9(4)
H89A C89 H89B 108.2
C90 C89 H89A 109.7
C90 C89 H89B 109.7
S6 C81 S5 114.7(4)
C47 C81 S6 122.6(5)
C47 C81 S5 122.7(5)
S1 C47 S2 114.5(4)
C81 C47 S2 121.8(5)
C81 C47 S1 123.7(5)
C67 C66 H66 119.3
C65 C66 C67 121.4(7)
C65 C66 H66 119.3
C63 C62 H62 120.3
C61 C62 C63 119.4(6)
C61 C62 H62 120.3
O5 C59 C64 114.9(6)
C60 C59 O5 124.3(6)
C60 C59 C64 120.7(6)
O14 C90 C89 109.2(4)
O14 C90 H90A 109.8
O14 C90 H90B 109.8
C89 C90 H90A 109.8
C89 C90 H90B 109.8
H90A C90 H90B 108.3
O17 C104 C103 110.1(5)
O17 C104 H10C 109.6
O17 C104 H10D 109.6
C103 C104 H10C 109.6
C103 C104 H10D 109.6
H10C C104 H10D 108.2
S8 C114 S7 113.8(4)
C80 C114 S8 121.7(5)
C80 C114 S7 124.5(5)
C64 C65 H65 119.8
C66 C65 C64 120.3(7)
C66 C65 H65 119.8
C62 C61 H61 119.3
C62 C61 C60 121.4(6)
C60 C61 H61 119.3
O13 C88 H88A 110.1
O13 C88 H88B 110.1
O13 C88 C87 107.9(5)
H88A C88 H88B 108.4
C87 C88 H88A 110.1
C87 C88 H88B 110.1
C59 C60 C61 120.0(6)
C59 C60 H60 120.0
C61 C60 H60 120.0
C107 O18 C106 113.0(10)
O1 C50 C49 108.4(6)
O1 C50 H50A 110.0
O1 C50 H50B 110.0
C49 C50 H50A 110.0
C49 C50 H50B 110.0
H50A C50 H50B 108.4
O6 C69 H69A 110.1
O6 C69 H69B 110.1
O6 C69 C70 108.0(6)
H69A C69 H69B 108.4
C70 C69 H69A 110.1
C70 C69 H69B 110.1
O8 C73 H73A 109.5
O8 C73 H73B 109.5
O8 C73 C74 110.7(6)
H73A C73 H73B 108.1
C74 C73 H73A 109.5
C74 C73 H73B 109.5
S1 C48 H48 120.6
C49 C48 S1 118.7(5)
C49 C48 H48 120.6
S4 C80 S3 115.4(4)
C114 C80 S3 121.2(5)
C114 C80 S4 123.3(5)
O9 C75 H75A 109.1
O9 C75 H75B 109.1
O9 C75 C76 112.5(7)
H75A C75 H75B 107.8
C76 C75 H75A 109.1
C76 C75 H75B 109.1
C84 O11 C85 118.0(7)
O12 C87 C88 112.4(7)
O12 C87 H87A 109.1
O12 C87 H87B 109.1
C88 C87 H87A 109.1
C88 C87 H87B 109.1
H87A C87 H87B 107.9
C113 C112 S8 115.2(6)
C113 C112 C111 131.5(9)
C113 C112 C1A 119.5(10)
C111 C112 S8 112.1(8)
C1A C112 S8 124.7(9)
O9 C74 C73 111.5(5)
O9 C74 H74A 109.3
O9 C74 H74B 109.3
C73 C74 H74A 109.3
C73 C74 H74B 109.3
H74A C74 H74B 108.0
O5 C58 H58A 110.0
O5 C58 H58B 110.0
O5 C58 C57 108.3(7)
H58A C58 H58B 108.4
C57 C58 H58A 110.0
C57 C58 H58B 110.0
O7 C70 C69 113.3(5)
O7 C70 H70A 108.9
O7 C70 H70B 108.9
C69 C70 H70A 108.9
C69 C70 H70B 108.9
H70A C70 H70B 107.7
S7 C113 H113 119.9
C112 C113 S7 120.1(6)
C112 C113 H113 119.9
C82 C83 S6 115.8(6)
C82 C83 C84 126.9(7)
C84 C83 S6 117.2(6)
O4 C57 C58 109.4(6)
O4 C57 H57A 109.8
O4 C57 H57B 109.8
C58 C57 H57A 109.8
C58 C57 H57B 109.8
H57A C57 H57B 108.2
S3 C79 H79 120.8
C78 C79 S3 118.4(6)
C78 C79 H79 120.8
O8 C72 H72A 109.4
O8 C72 H72B 109.4
O8 C72 C71 111.3(7)
H72A C72 H72B 108.0
C71 C72 H72A 109.4
C71 C72 H72B 109.4
O4 C56 H56A 108.5
O4 C56 H56B 108.5
H56A C56 H56B 107.5
C55 C56 O4 115.1(7)
C55 C56 H56A 108.5
C55 C56 H56B 108.5
S5 C82 H82 120.3
C83 C82 S5 119.4(6)
C83 C82 H82 120.3
O10 C76 C75 107.6(6)
O10 C76 H76A 110.2
O10 C76 H76B 110.2
C75 C76 H76A 110.2
C75 C76 H76B 110.2
H76A C76 H76B 108.5
C79 C78 S4 116.3(6)
C79 C78 C77 125.7(8)
C77 C78 S4 117.9(7)
O17 C105 H10E 109.0
O17 C105 H10F 109.0
O17 C105 C106 113.1(15)
H10E C105 H10F 107.8
C106 C105 H10E 109.0
C106 C105 H10F 109.0
O3 C55 C56 110.1(7)
O3 C55 H55A 109.6
O3 C55 H55B 109.6
C56 C55 H55A 109.6
C56 C55 H55B 109.6
H55A C55 H55B 108.2
O11 C84 C83 110.8(7)
O11 C84 H84A 109.5
O11 C84 H84B 109.5
C83 C84 H84A 109.5
C83 C84 H84B 109.5
H84A C84 H84B 108.1
O1 C51 H51A 109.7
O1 C51 H51B 109.7
O1 C51 C52 109.8(9)
H51A C51 H51B 108.2
C52 C51 H51A 109.7
C52 C51 H51B 109.7
O12 C86 H86A 109.7
O12 C86 H86B 109.7
O12 C86 C85 109.8(8)
H86A C86 H86B 108.2
C85 C86 H86A 109.7
C85 C86 H86B 109.7
O7 C71 C72 111.3(6)
O7 C71 H71A 109.4
O7 C71 H71B 109.4
C72 C71 H71A 109.4
C72 C71 H71B 109.4
H71A C71 H71B 108.0
O2 C52 H52A 109.2
O2 C52 H52B 109.2
C51 C52 O2 112.1(7)
C51 C52 H52A 109.2
C51 C52 H52B 109.2
H52A C52 H52B 107.9
O19 C108 H10G 109.2
O19 C108 H10H 109.2
O19 C108 C107 112.0(12)
H10G C108 H10H 107.9
C107 C108 H10G 109.2
C107 C108 H10H 109.2
O10 C77 C78 107.5(8)
O10 C77 H77A 110.2
O10 C77 H77B 110.2
C78 C77 H77A 110.2
C78 C77 H77B 110.2
H77A C77 H77B 108.5
O20 C111 C112 109.8(13)
O20 C111 H11A 109.7
O20 C111 H11B 109.7
C112 C111 H11A 109.7
C112 C111 H11B 109.7
H11A C111 H11B 108.2
O18 C107 C108 113.9(13)
O18 C107 H10I 108.8
O18 C107 H10J 108.8
C108 C107 H10I 108.8
C108 C107 H10J 108.8
H10I C107 H10J 107.7
O11 C85 C86 114.0(13)
O11 C85 H85A 108.8
O11 C85 H85B 108.8
C86 C85 H85A 108.8
C86 C85 H85B 108.8
H85A C85 H85B 107.7
O19 C109 H10K 111.3
O19 C109 H10L 111.3
H10K C109 H10L 109.2
C110 C109 O19 102.3(13)
C110 C109 H10K 111.3
C110 C109 H10L 111.3
O3 C54 H54A 108.1
O3 C54 H54B 108.1
H54A C54 H54B 107.3
C53 C54 O3 116.7(9)
C53 C54 H54A 108.1
C53 C54 H54B 108.1
O2 C53 H53A 109.5
O2 C53 H53B 109.5
C54 C53 O2 110.6(9)
C54 C53 H53A 109.5
C54 C53 H53B 109.5
H53A C53 H53B 108.1
O20 C110 C109 117.4(16)
O20 C110 H11C 107.9
O20 C110 H11D 107.9
C109 C110 H11C 107.9
C109 C110 H11D 107.9
H11C C110 H11D 107.2
O18 C106 C105 110.6(13)
O18 C106 H10M 109.5
O18 C106 H10N 109.5
C105 C106 H10M 109.5
C105 C106 H10N 109.5
H10M C106 H10N 108.1
N3 Pt1 N12 87.49(15)
N3 Pt1 N2 94.12(17)
N3 Pt1 N1 177.94(19)
N12 Pt1 N2 177.73(19)
N12 Pt1 N1 94.57(19)
N2 Pt1 N1 83.8(2)
N9 Pt2 N6 87.79(17)
N9 Pt2 N8 93.75(18)
N9 Pt2 N7 178.06(17)
N6 Pt2 N8 177.9(2)
N7 Pt2 N6 94.13(19)
N7 Pt2 N8 84.3(2)
C7 N3 Pt1 120.4(3)
C7 N3 C3 118.7(4)
C3 N3 Pt1 120.8(3)
C41 N11 C36 119.6(4)
C37 N11 C41 120.6(5)
C37 N11 C36 119.7(5)
C26 N9 Pt2 120.2(3)
C30 N9 Pt2 120.9(3)
C30 N9 C26 118.7(5)
C34 N10 C36 119.7(4)
C33 N10 C34 121.2(5)
C33 N10 C36 119.1(5)
C18 N5 C13 119.0(5)
C14 N5 C18 121.5(4)
C14 N5 C13 119.5(4)
C10 N4 C13 119.7(4)
C10 N4 C11 121.1(4)
C11 N4 C13 119.1(4)
C44 N12 Pt1 118.3(3)
C44 N12 C45 119.3(4)
C45 N12 Pt1 122.3(4)
Pt1 N2 H2A 109.6
Pt1 N2 H2B 109.6
H2A N2 H2B 108.1
C2 N2 Pt1 110.2(4)
C2 N2 H2A 109.6
C2 N2 H2B 109.6
C21 N6 Pt2 118.9(4)
C22 N6 Pt2 121.4(4)
C22 N6 C21 119.3(5)
Pt2 N8 H8A 110.1
Pt2 N8 H8B 110.1
H8A N8 H8B 108.4
C25 N8 Pt2 108.0(4)
C25 N8 H8A 110.1
C25 N8 H8B 110.1
Pt2 N7 H7A 110.1
Pt2 N7 H7B 110.1
H7A N7 H7B 108.4
C24 N7 Pt2 108.1(4)
C24 N7 H7A 110.1
C24 N7 H7B 110.1
Pt1 N1 H1A 109.8
Pt1 N1 H1B 109.8
H1A N1 H1B 108.3
C1 N1 Pt1 109.2(4)
C1 N1 H1A 109.8
C1 N1 H1B 109.8
C43 C42 C39 120.6(5)
C43 C42 C46 117.3(5)
C46 C42 C39 122.1(5)
C26 C27 H27 120.1
C26 C27 C28 119.7(5)
C28 C27 H27 120.1
C6 C5 C8 121.1(4)
C6 C5 C4 117.4(4)
C4 C5 C8 121.6(4)
C8 C12 H12 119.9
C11 C12 H12 119.9
C11 C12 C8 120.3(5)
C34 C35 H35 119.9
C34 C35 C31 120.3(5)
C31 C35 H35 119.9
C12 C8 C5 120.4(4)
C12 C8 C9 118.0(4)
C9 C8 C5 121.6(4)
N9 C26 H26 118.9
C27 C26 N9 122.1(5)
C27 C26 H26 118.9
C27 C28 C31 120.4(4)
C29 C28 C27 117.7(5)
C29 C28 C31 121.8(4)
C23 C19 C16 121.4(5)
C20 C19 C16 121.3(5)
C20 C19 C23 117.2(5)
N5 C18 H18 120.1
N5 C18 C17 119.8(5)
C17 C18 H18 120.1
N3 C7 H7 118.9
N3 C7 C6 122.2(4)
C6 C7 H7 118.9
N10 C34 C35 120.2(5)
N10 C34 H34 119.9
C35 C34 H34 119.9
C5 C6 H6 120.0
C7 C6 C5 120.0(5)
C7 C6 H6 120.0
C18 C17 H17 119.8
C18 C17 C16 120.3(5)
C16 C17 H17 119.8
C35 C31 C28 121.2(5)
C32 C31 C35 117.6(5)
C32 C31 C28 121.1(4)
C17 C16 C19 120.8(5)
C17 C16 C15 118.2(5)
C15 C16 C19 121.0(5)
C8 C9 H9 120.1
C10 C9 C8 119.8(5)
C10 C9 H9 120.1
C40 C39 C42 121.3(5)
C38 C39 C42 120.8(5)
C38 C39 C40 117.9(5)
C31 C32 H32 119.9
C33 C32 C31 120.3(5)
C33 C32 H32 119.9
C39 C40 H40 120.3
C41 C40 C39 119.4(5)
C41 C40 H40 120.3
N11 C41 C40 121.0(5)
N11 C41 H41 119.5
C40 C41 H41 119.5
C28 C29 H29 120.4
C30 C29 C28 119.1(5)
C30 C29 H29 120.4
N11 C36 N10 109.0(4)
N11 C36 H36A 109.9
N11 C36 H36B 109.9
N10 C36 H36A 109.9
N10 C36 H36B 109.9
H36A C36 H36B 108.3
N9 C30 C29 122.5(5)
N9 C30 H30 118.7
C29 C30 H30 118.7
N10 C33 C32 120.5(5)
N10 C33 H33 119.8
C32 C33 H33 119.8
N5 C13 N4 109.1(4)
N5 C13 H13A 109.9
N5 C13 H13B 109.9
N4 C13 H13A 109.9
N4 C13 H13B 109.9
H13A C13 H13B 108.3
N4 C10 C9 120.5(5)
N4 C10 H10 119.8
C9 C10 H10 119.8
N12 C44 H44 119.4
N12 C44 C43 121.1(5)
C43 C44 H44 119.4
N6 C21 H21 119.1
N6 C21 C20 121.8(5)
C20 C21 H21 119.1
C19 C23 H23 120.0
C22 C23 C19 120.0(5)
C22 C23 H23 120.0
C42 C43 H43 119.8
C44 C43 C42 120.4(5)
C44 C43 H43 119.8
N4 C11 C12 120.3(5)
N4 C11 H11 119.8
C12 C11 H11 119.8
C39 C38 H38 119.6
C37 C38 C39 120.8(5)
C37 C38 H38 119.6
N3 C3 H3 118.9
N3 C3 C4 122.2(5)
C4 C3 H3 118.9
C5 C4 H4 120.2
C3 C4 C5 119.6(5)
C3 C4 H4 120.2
C19 C20 H20 120.1
C21 C20 C19 119.7(5)
C21 C20 H20 120.1
N6 C22 C23 121.9(5)
N6 C22 H22 119.0
C23 C22 H22 119.0
N5 C14 H14 119.7
N5 C14 C15 120.6(5)
C15 C14 H14 119.7
N11 C37 C38 120.1(5)
N11 C37 H37 119.9
C38 C37 H37 119.9
C42 C46 H46 120.1
C45 C46 C42 119.8(5)
C45 C46 H46 120.1
C16 C15 H15 120.2
C14 C15 C16 119.6(6)
C14 C15 H15 120.2
N12 C45 C46 122.1(5)
N12 C45 H45 119.0
C46 C45 H45 119.0
N7 C24 H24A 110.2
N7 C24 H24B 110.2
N7 C24 C25 107.8(6)
H24A C24 H24B 108.5
C25 C24 H24A 110.2
C25 C24 H24B 110.2
N8 C25 H25A 110.1
N8 C25 H25B 110.1
C24 C25 N8 107.9(5)
C24 C25 H25A 110.1
C24 C25 H25B 110.1
H25A C25 H25B 108.4
N2 C2 H2C 108.2
N2 C2 H2D 108.2
H2C C2 H2D 107.3
C1 C2 N2 116.5(6)
C1 C2 H2C 108.2
C1 C2 H2D 108.2
N1 C1 H1C 108.1
N1 C1 H1D 108.1
C2 C1 N1 116.8(7)
C2 C1 H1C 108.1
C2 C1 H1D 108.1
H1C C1 H1D 107.3
F9 P2 F11 88.8(4)
F8 P2 F11 90.9(5)
F8 P2 F9 92.8(5)
F8 P2 F7 85.1(5)
F8 P2 F12 89.8(5)
F7 P2 F11 89.7(4)
F7 P2 F9 177.3(5)
F7 P2 F12 90.7(4)
F12 P2 F11 179.2(5)
F12 P2 F9 90.8(4)
F10 P2 F11 89.4(5)
F10 P2 F9 85.5(5)
F10 P2 F8 178.2(6)
F10 P2 F7 96.7(5)
F10 P2 F12 89.9(5)
F4 P1 F5 89.1(3)
F4 P1 F1 89.1(4)
F4 P1 F2 179.2(4)
F3 P1 F5 90.5(4)
F3 P1 F4 90.4(3)
F3 P1 F6 91.7(4)
F3 P1 F1 178.7(4)
F3 P1 F2 90.0(4)
F6 P1 F5 176.4(4)
F6 P1 F4 93.7(4)
F6 P1 F1 89.6(4)
F6 P1 F2 86.9(5)
F1 P1 F5 88.3(4)
F1 P1 F2 90.4(4)
F2 P1 F5 90.2(4)
F20 P4 F22 178.5(4)
F19 P4 F20 90.4(3)
F19 P4 F22 88.3(3)
F23 P4 F20 90.2(3)
F23 P4 F19 90.6(3)
F23 P4 F24 179.8(4)
F23 P4 F22 90.5(4)
F23 P4 F21 91.5(4)
F24 P4 F20 89.6(3)
F24 P4 F19 89.4(3)
F24 P4 F22 89.7(4)
F24 P4 F21 88.5(4)
F21 P4 F20 90.1(3)
F21 P4 F19 177.8(4)
F21 P4 F22 91.2(3)
F18 P3 F17 177.9(4)
F16 P3 F18 90.3(3)
F16 P3 F15 88.4(3)
F16 P3 F13 92.7(3)
F16 P3 F17 89.6(3)
F15 P3 F18 89.0(3)
F15 P3 F17 89.0(3)
F14 P3 F18 89.2(3)
F14 P3 F16 175.6(4)
F14 P3 F15 87.2(3)
F14 P3 F13 91.7(3)
F14 P3 F17 90.7(3)
F13 P3 F18 91.1(3)
F13 P3 F15 178.9(4)
F13 P3 F17 91.0(4)
F31 P6 F35 104.1(8)
F31 P6 F36 88.5(7)
F31 P6 F34 94.0(8)
F31 P6 F32 92.0(8)
F31 P6 F33 176.8(9)
F35 P6 F33 78.7(9)
F36 P6 F35 166.5(10)
F36 P6 F33 88.5(9)
F34 P6 F35 92.5(9)
F34 P6 F36 91.2(9)
F34 P6 F32 173.4(10)
F34 P6 F33 87.3(9)
F32 P6 F35 83.2(9)
F32 P6 F36 91.8(8)
F32 P6 F33 86.9(9)
F25 P5 F30 88.5(9)
F25 P5 F26 78.0(9)
F28 P5 F25 104.9(8)
F28 P5 F27 95.4(8)
F28 P5 F30 83.1(9)
F28 P5 F26 166.5(10)
F29 P5 F25 96.0(8)
F29 P5 F28 102.6(10)
F29 P5 F27 91.1(10)
F29 P5 F30 171.4(12)
F29 P5 F26 90.1(10)
F27 P5 F25 156.3(10)
F27 P5 F30 81.9(9)
F27 P5 F26 79.4(9)
F30 P5 F26 83.7(9)
F06A P7 F05E 86.3(6)
F06A P7 F06G 88.2(7)
F06A P7 F06J 93.2(8)
F06A P7 F06K 93.1(6)
F06A P7 F06R 171.2(8)
F06G P7 F05E 90.4(6)
F06J P7 F05E 87.4(6)
F06J P7 F06G 177.3(8)
F06J P7 F06K 91.6(7)
F06J P7 F06R 94.1(9)
F06K P7 F05E 178.7(7)
F06K P7 F06G 90.6(7)
F06K P7 F06R 91.7(6)
F06R P7 F05E 89.1(6)
F06R P7 F06G 84.3(8)
F42 P8 F37 93.2(11)
F42 P8 F38 95.6(12)
F42 P8 F40 94.8(11)
F42 P8 F39 97.4(11)
F42 P8 F41 176.7(11)
F37 P8 F40 93.1(9)
F37 P8 F39 169.0(13)
F37 P8 F41 84.5(8)
F38 P8 F37 93.7(9)
F38 P8 F40 167.2(16)
F38 P8 F39 88.1(8)
F38 P8 F41 87.0(9)
F39 P8 F40 83.2(9)
F39 P8 F41 84.8(9)
F41 P8 F40 83.0(9)
O6A Cl2 O5A 113.0(6)
O6A Cl2 O8A 103.6(7)
O7A Cl2 O6A 113.5(6)
O7A Cl2 O5A 109.4(6)
O7A Cl2 O8A 110.7(6)
O8A Cl2 O5A 106.2(6)
O6B Cl2 O5B 114.9(11)
O6B Cl2 O7B 93.8(19)
O6B Cl2 O8B 142.7(17)
O5B Cl2 O7B 104.8(11)
O5B Cl2 O8B 99.6(13)
O7B Cl2 O8B 90.5(15)
O2A Cl1 O1A 116.0(4)
O2A Cl1 O4A 110.0(4)
O3A Cl1 O2A 110.4(3)
O3A Cl1 O1A 105.4(4)
O3A Cl1 O4A 111.0(5)
O4A Cl1 O1A 103.9(5)
N6S C11S C12S 178.3(11)
C11S C12S H12A 109.5
C11S C12S H12B 109.5
C11S C12S H12C 109.5
H12A C12S H12B 109.5
H12A C12S H12C 109.5
H12B C12S H12C 109.5
N2S C3S C4S 177.6(11)
C3S C4S H4SA 109.5
C3S C4S H4SB 109.5
C3S C4S H4SC 109.5
H4SA C4S H4SB 109.5
H4SA C4S H4SC 109.5
H4SB C4S H4SC 109.5
N7S C13S C14S 179.6(8)
C13S C14S H14A 109.5
C13S C14S H14B 109.5
C13S C14S H14C 109.5
H14A C14S H14B 109.5
H14A C14S H14C 109.5
H14B C14S H14C 109.5
N5S C9S C10S 170.5(13)
C9S C10S H10O 109.5
C9S C10S H10P 109.5
C9S C10S H10Q 109.5
H10O C10S H10P 109.5
H10O C10S H10Q 109.5
H10P C10S H10Q 109.5
N3S C5S C6S 172.2(13)
C5S C6S H6SA 109.5
C5S C6S H6SB 109.5
C5S C6S H6SC 109.5
H6SA C6S H6SB 109.5
H6SA C6S H6SC 109.5
H6SB C6S H6SC 109.5
N4S C7S C8S 177.5(16)
C7S C8S H8SA 109.5
C7S C8S H8SB 109.5
C7S C8S H8SC 109.5
H8SA C8S H8SB 109.5
H8SA C8S H8SC 109.5
H8SB C8S H8SC 109.5
N1S C1S C2S 141.4(17)
N1S C1S C2T 157.8(14)
C1S C2S H2SA 109.5
C1S C2S H2SB 109.5
C1S C2S H2SC 109.5
H2SA C2S H2SB 109.5
H2SA C2S H2SC 109.5
H2SB C2S H2SC 109.5
H18A C18S H18B 109.5
H18A C18S H18C 109.5
H18B C18S H18C 109.5
C17S C18S H18A 109.5
C17S C18S H18B 109.5
C17S C18S H18C 109.5
N9S C17S C18S 176.6(17)
N8S C15S C16S 170(4)
C15S C16S H16A 109.5
C15S C16S H16B 109.5
C15S C16S H16C 109.5
H16A C16S H16B 109.5
H16A C16S H16C 109.5
H16B C16S H16C 109.5
F25A P5A F28A 91.7(11)
F25A P5A F30A 89.7(13)
F25A P5A F26A 94.1(12)
F29A P5A F25A 92.9(14)
F29A P5A F28A 93.2(11)
F29A P5A F27A 88.8(14)
F29A P5A F30A 176.5(14)
F29A P5A F26A 92.2(10)
F27A P5A F25A 178.3(15)
F27A P5A F28A 88.2(10)
F27A P5A F30A 88.6(13)
F27A P5A F26A 85.8(12)
F30A P5A F28A 84.4(11)
F30A P5A F26A 89.9(11)
F26A P5A F28A 171.8(13)
C112 C1A H1AA 109.5
C112 C1A H1AB 109.5
H1AA C1A H1AB 108.1
O20A C1A C112 110.8(13)
O20A C1A H1AA 109.5
O20A C1A H1AB 109.5
C1B O20A C1A 118.8(12)
O20A C1B H1BA 106.0
O20A C1B H1BB 106.0
O20A C1B C1C 125.2(17)
H1BA C1B H1BB 106.3
C1C C1B H1BA 106.0
C1C C1B H1BB 106.0
C1B C1C H1CA 107.1
C1B C1C H1CB 107.1
H1CA C1C H1CB 106.8
O19A C1C C1B 120.9(18)
O19A C1C H1CA 107.1
O19A C1C H1CB 107.1
C1C O19A C1D 115.8(13)
O19A C1D H1DA 107.7
O19A C1D H1DB 107.7
O19A C1D C1E 118.5(16)
H1DA C1D H1DB 107.1
C1E C1D H1DA 107.7
C1E C1D H1DB 107.7
C1D C1E H1EA 107.9
C1D C1E H1EB 107.9
H1EA C1E H1EB 107.2
O18A C1E C1D 117.6(14)
O18A C1E H1EA 107.9
O18A C1E H1EB 107.9
C1E O18A C1F 115.8(11)
O18A C1F H1FA 108.5
O18A C1F H1FB 108.5
O18A C1F C1G 115.2(15)
H1FA C1F H1FB 107.5
C1G C1F H1FA 108.5
C1G C1F H1FB 108.5
O17 C1G C1F 109.5(15)
O17 C1G H1GA 109.8
O17 C1G H1GB 109.8
C1F C1G H1GA 109.8
C1F C1G H1GB 109.8
H1GA C1G H1GB 108.2
C1S C2T H2TA 109.5
C1S C2T H2TB 109.5
C1S C2T H2TC 109.5
H2TA C2T H2TB 109.5
H2TA C2T H2TC 109.5
H2TB C2T H2TC 109.5
N8T C15T C16T 177(3)
C15T C16T H16D 109.5
C15T C16T H16E 109.5
C15T C16T H16F 109.5
H16D C16T H16E 109.5
H16D C16T H16F 109.5
H16E C16T H16F 109.5
F41A P8A F42A 174.6(17)
F41A P8A F40A 89.6(13)
F41A P8A F39A 89.1(13)
F42A P8A F40A 85.6(14)
F42A P8A F39A 88.1(15)
F37A P8A F41A 90.6(13)
F37A P8A F42A 91.6(14)
F37A P8A F40A 85.6(13)
F37A P8A F39A 173.0(16)
F38A P8A F41A 95.5(13)
F38A P8A F42A 89.4(12)
F38A P8A F37A 91.8(13)
F38A P8A F40A 174.3(15)
F38A P8A F39A 95.2(13)
F39A P8A F40A 87.4(13)

loop_
_geom_bond_atom_site_label_1
_geom_bond_atom_site_label_2
_geom_bond_distance
S2 C49 1.735(7)
S2 C47 1.749(6)
S8 C114 1.737(6)
S8 C112 1.754(7)
S3 C80 1.746(7)
S3 C79 1.728(7)
S6 C81 1.738(6)
S6 C83 1.753(8)
S1 C47 1.740(6)
S1 C48 1.722(7)
S7 C114 1.747(6)
S7 C113 1.700(9)
S5 C81 1.751(6)
S5 C82 1.730(8)
S4 C80 1.718(6)
S4 C78 1.745(9)
O15 C93 1.362(6)
O15 C92 1.437(6)
O13 C89 1.425(6)
O13 C88 1.425(7)
O16 C102 1.361(6)
O16 C103 1.446(6)
O14 C91 1.412(6)
O14 C90 1.431(6)
O6 C68 1.361(8)
O6 C69 1.446(7)
O17 C104 1.418(8)
O17 C105 1.410(12)
O17 C1G 1.411(13)
O8 C73 1.425(8)
O8 C72 1.412(9)
O5 C59 1.367(8)
O5 C58 1.439(8)
O4 C57 1.404(8)
O4 C56 1.467(11)
O7 C70 1.436(8)
O7 C71 1.437(8)
O1 C50 1.427(10)
O1 C51 1.423(9)
O9 C75 1.433(9)
O9 C74 1.408(9)
O2 C52 1.445(12)
O2 C53 1.405(11)
C93 C94 1.376(7)
C93 C98 1.440(7)
C102 C101 1.370(8)
C102 C97 1.429(7)
C94 H94 0.9500
C94 C95 1.402(7)
O3 C55 1.397(11)
O3 C54 1.478(13)
O12 C87 1.418(12)
O12 C86 1.457(12)
O10 C76 1.442(8)
O10 C77 1.404(11)
O19 C108 1.412(12)
O19 C109 1.398(12)
C92 H92A 0.9900
C92 H92B 0.9900
C92 C91 1.499(7)
C99 H99 0.9500
C99 C98 1.426(7)
C99 C100 1.373(7)
C101 H101 0.9500
C101 C100 1.412(8)
C98 C97 1.410(7)
C91 H91A 0.9900
C91 H91B 0.9900
C97 C96 1.422(7)
C96 H96 0.9500
C96 C95 1.377(7)
C68 C63 1.438(8)
C68 C67 1.366(9)
C100 H100 0.9500
C95 H95 0.9500
O20 C111 1.371(13)
O20 C110 1.318(11)
C64 C63 1.429(9)
C64 C59 1.423(9)
C64 C65 1.399(9)
C103 H10A 0.9900
C103 H10B 0.9900
C103 C104 1.485(9)
C63 C62 1.410(9)
C67 H67 0.9500
C67 C66 1.406(11)
C49 C50 1.484(10)
C49 C48 1.335(9)
C89 H89A 0.9900
C89 H89B 0.9900
C89 C90 1.494(7)
C81 C47 1.331(9)
C66 H66 0.9500
C66 C65 1.353(10)
C62 H62 0.9500
C62 C61 1.372(9)
C59 C60 1.361(10)
C90 H90A 0.9900
C90 H90B 0.9900
C104 H10C 0.9900
C104 H10D 0.9900
C114 C80 1.347(9)
C65 H65 0.9500
C61 H61 0.9500
C61 C60 1.416(10)
C88 H88A 0.9900
C88 H88B 0.9900
C88 C87 1.518(10)
C60 H60 0.9500
O18 C107 1.403(11)
O18 C106 1.403(11)
C50 H50A 0.9900
C50 H50B 0.9900
C69 H69A 0.9900
C69 H69B 0.9900
C69 C70 1.472(11)
C73 H73A 0.9900
C73 H73B 0.9900
C73 C74 1.490(11)
C48 H48 0.9500
C75 H75A 0.9900
C75 H75B 0.9900
C75 C76 1.479(11)
O11 C84 1.267(10)
O11 C85 1.399(11)
C87 H87A 0.9900
C87 H87B 0.9900
C112 C113 1.315(11)
C112 C111 1.546(15)
C112 C1A 1.510(16)
C74 H74A 0.9900
C74 H74B 0.9900
C58 H58A 0.9900
C58 H58B 0.9900
C58 C57 1.453(11)
C70 H70A 0.9900
C70 H70B 0.9900
C113 H113 0.9500
C83 C82 1.325(11)
C83 C84 1.480(11)
C57 H57A 0.9900
C57 H57B 0.9900
C79 H79 0.9500
C79 C78 1.332(11)
C72 H72A 0.9900
C72 H72B 0.9900
C72 C71 1.457(12)
C56 H56A 0.9900
C56 H56B 0.9900
C56 C55 1.461(15)
C82 H82 0.9500
C76 H76A 0.9900
C76 H76B 0.9900
C78 C77 1.485(11)
C105 H10E 0.9900
C105 H10F 0.9900
C105 C106 1.438(17)
C55 H55A 0.9900
C55 H55B 0.9900
C84 H84A 0.9900
C84 H84B 0.9900
C51 H51A 0.9900
C51 H51B 0.9900
C51 C52 1.428(15)
C86 H86A 0.9900
C86 H86B 0.9900
C86 C85 1.48(2)
C71 H71A 0.9900
C71 H71B 0.9900
C52 H52A 0.9900
C52 H52B 0.9900
C108 H10G 0.9900
C108 H10H 0.9900
C108 C107 1.425(14)
C77 H77A 0.9900
C77 H77B 0.9900
C111 H11A 0.9900
C111 H11B 0.9900
C107 H10I 0.9900
C107 H10J 0.9900
C85 H85A 0.9900
C85 H85B 0.9900
C109 H10K 0.9900
C109 H10L 0.9900
C109 C110 1.392(14)
C54 H54A 0.9900
C54 H54B 0.9900
C54 C53 1.390(15)
C53 H53A 0.9900
C53 H53B 0.9900
C110 H11C 0.9900
C110 H11D 0.9900
C106 H10M 0.9900
C106 H10N 0.9900
Pt1 N3 2.026(4)
Pt1 N12 2.033(4)
Pt1 N2 2.039(4)
Pt1 N1 2.050(4)
Pt2 N9 2.027(4)
Pt2 N6 2.039(4)
Pt2 N8 2.046(4)
Pt2 N7 2.037(5)
N3 C7 1.333(6)
N3 C3 1.349(6)
N11 C41 1.349(7)
N11 C36 1.472(6)
N11 C37 1.338(7)
N9 C26 1.350(6)
N9 C30 1.339(7)
N10 C34 1.352(7)
N10 C36 1.487(7)
N10 C33 1.347(7)
N5 C18 1.353(7)
N5 C13 1.465(6)
N5 C14 1.343(7)
N4 C13 1.492(6)
N4 C10 1.344(7)
N4 C11 1.351(7)
N12 C44 1.342(7)
N12 C45 1.346(7)
N2 H2A 0.9200
N2 H2B 0.9200
N2 C2 1.455(8)
N6 C21 1.343(7)
N6 C22 1.324(7)
N8 H8A 0.9200
N8 H8B 0.9200
N8 C25 1.508(8)
N7 H7A 0.9200
N7 H7B 0.9200
N7 C24 1.494(8)
N1 H1A 0.9200
N1 H1B 0.9200
N1 C1 1.455(9)
C42 C39 1.477(7)
C42 C43 1.390(8)
C42 C46 1.396(8)
C27 H27 0.9500
C27 C26 1.347(8)
C27 C28 1.400(7)
C5 C8 1.481(7)
C5 C6 1.385(7)
C5 C4 1.401(7)
C12 H12 0.9500
C12 C8 1.393(7)
C12 C11 1.364(7)
C35 H35 0.9500
C35 C34 1.368(8)
C35 C31 1.402(7)
C8 C9 1.398(7)
C26 H26 0.9500
C28 C31 1.491(7)
C28 C29 1.398(7)
C19 C16 1.469(7)
C19 C23 1.393(8)
C19 C20 1.390(8)
C18 H18 0.9500
C18 C17 1.371(7)
C7 H7 0.9500
C7 C6 1.379(7)
C34 H34 0.9500
C6 H6 0.9500
C17 H17 0.9500
C17 C16 1.390(8)
C31 C32 1.397(7)
C16 C15 1.405(8)
C9 H9 0.9500
C9 C10 1.371(7)
C39 C40 1.391(7)
C39 C38 1.385(8)
C32 H32 0.9500
C32 C33 1.366(8)
C40 H40 0.9500
C40 C41 1.369(7)
C41 H41 0.9500
C29 H29 0.9500
C29 C30 1.357(8)
C36 H36A 0.9900
C36 H36B 0.9900
C30 H30 0.9500
C33 H33 0.9500
C13 H13A 0.9900
C13 H13B 0.9900
C10 H10 0.9500
C44 H44 0.9500
C44 C43 1.375(8)
C21 H21 0.9500
C21 C20 1.372(7)
C23 H23 0.9500
C23 C22 1.374(8)
C43 H43 0.9500
C11 H11 0.9500
C38 H38 0.9500
C38 C37 1.368(8)
C3 H3 0.9500
C3 C4 1.369(8)
C4 H4 0.9500
C20 H20 0.9500
C22 H22 0.9500
C14 H14 0.9500
C14 C15 1.368(7)
C37 H37 0.9500
C46 H46 0.9500
C46 C45 1.362(8)
C15 H15 0.9500
C45 H45 0.9500
C24 H24A 0.9900
C24 H24B 0.9900
C24 C25 1.496(10)
C25 H25A 0.9900
C25 H25B 0.9900
C2 H2C 0.9900
C2 H2D 0.9900
C2 C1 1.381(13)
C1 H1C 0.9900
C1 H1D 0.9900
P2 F11 1.591(6)
P2 F9 1.560(6)
P2 F8 1.513(7)
P2 F7 1.520(6)
P2 F12 1.538(6)
P2 F10 1.507(7)
P1 F5 1.587(6)
P1 F4 1.555(5)
P1 F3 1.545(6)
P1 F6 1.547(6)
P1 F1 1.580(6)
P1 F2 1.585(6)
P4 F20 1.596(5)
P4 F19 1.592(5)
P4 F23 1.570(5)
P4 F24 1.578(6)
P4 F22 1.600(5)
P4 F21 1.582(6)
P3 F18 1.588(5)
P3 F16 1.542(5)
P3 F15 1.588(6)
P3 F14 1.539(5)
P3 F13 1.574(6)
P3 F17 1.596(5)
P6 F31 1.475(9)
P6 F35 1.541(12)
P6 F36 1.520(11)
P6 F34 1.516(11)
P6 F32 1.519(11)
P6 F33 1.579(11)
P5 F25 1.476(10)
P5 F28 1.417(10)
P5 F29 1.400(10)
P5 F27 1.461(10)
P5 F30 1.518(11)
P5 F26 1.539(11)
P7 F05E 1.611(8)
P7 F06A 1.483(9)
P7 F06G 1.556(9)
P7 F06J 1.486(9)
P7 F06K 1.514(9)
P7 F06R 1.524(10)
P8 F42 1.552(15)
P8 F37 1.596(14)
P8 F38 1.557(14)
P8 F40 1.644(14)
P8 F39 1.599(14)
P8 F41 1.611(15)
Cl2 O6A 1.410(7)
Cl2 O5A 1.454(6)
Cl2 O7A 1.388(7)
Cl2 O8A 1.424(7)
Cl2 O6B 1.431(13)
Cl2 O5B 1.446(10)
Cl2 O7B 1.454(12)
Cl2 O8B 1.461(13)
Cl1 O2A 1.419(6)
Cl1 O3A 1.406(6)
Cl1 O1A 1.461(6)
Cl1 O4A 1.427(8)
N6S C11S 1.113(9)
C11S C12S 1.475(11)
C12S H12A 0.9800
C12S H12B 0.9800
C12S H12C 0.9800
N2S C3S 1.140(10)
C3S C4S 1.444(12)
C4S H4SA 0.9800
C4S H4SB 0.9800
C4S H4SC 0.9800
N7S C13S 1.153(9)
C13S C14S 1.426(10)
C14S H14A 0.9800
C14S H14B 0.9800
C14S H14C 0.9800
N5S C9S 1.187(11)
C9S C10S 1.398(13)
C10S H10O 0.9800
C10S H10P 0.9800
C10S H10Q 0.9800
C5S N3S 1.103(11)
C5S C6S 1.447(12)
C6S H6SA 0.9800
C6S H6SB 0.9800
C6S H6SC 0.9800
N4S C7S 1.078(15)
C7S C8S 1.451(18)
C8S H8SA 0.9800
C8S H8SB 0.9800
C8S H8SC 0.9800
N1S C1S 1.041(12)
C1S C2S 1.58(2)
C1S C2T 1.549(17)
C2S H2SA 0.9800
C2S H2SB 0.9800
C2S H2SC 0.9800
N9S C17S 1.311(19)
C18S H18A 0.9800
C18S H18B 0.9800
C18S H18C 0.9800
C18S C17S 1.50(2)
N8S C15S 1.115(17)
C15S C16S 1.48(2)
C16S H16A 0.9800
C16S H16B 0.9800
C16S H16C 0.9800
P5A F25A 1.453(13)
P5A F28A 1.510(12)
P5A F29A 1.436(12)
P5A F27A 1.443(13)
P5A F30A 1.473(12)
P5A F26A 1.476(12)
C1A H1AA 0.9900
C1A H1AB 0.9900
C1A O20A 1.373(13)
O20A C1B 1.347(13)
C1B H1BA 0.9900
C1B H1BB 0.9900
C1B C1C 1.414(16)
C1C H1CA 0.9900
C1C H1CB 0.9900
C1C O19A 1.365(13)
O19A C1D 1.394(13)
C1D H1DA 0.9900
C1D H1DB 0.9900
C1D C1E 1.422(16)
C1E H1EA 0.9900
C1E H1EB 0.9900
C1E O18A 1.371(12)
O18A C1F 1.398(12)
C1F H1FA 0.9900
C1F H1FB 0.9900
C1F C1G 1.422(17)
C1G H1GA 0.9900
C1G H1GB 0.9900
C2T H2TA 0.9800
C2T H2TB 0.9800
C2T H2TC 0.9800
N8T C15T 1.119(16)
C15T C16T 1.48(2)
C16T H16D 0.9800
C16T H16E 0.9800
C16T H16F 0.9800
F41A P8A 1.465(17)
P8A F42A 1.466(17)
P8A F37A 1.461(18)
P8A F38A 1.431(17)
P8A F40A 1.491(18)
P8A F39A 1.466(18)

loop_
_geom_torsion_atom_site_label_1
_geom_torsion_atom_site_label_2
_geom_torsion_atom_site_label_3
_geom_torsion_atom_site_label_4
_geom_torsion
S2 C49 C50 O1 66.6(8)
S2 C49 C48 S1 -0.4(8)
S8 C114 C80 S3 2.0(8)
S8 C114 C80 S4 178.7(4)
S8 C112 C113 S7 -0.9(10)
S8 C112 C111 O20 66.9(15)
S8 C112 C1A O20A 46.7(18)
S3 C79 C78 S4 1.1(12)
S3 C79 C78 C77 179.4(9)
S6 C81 C47 S2 177.8(3)
S6 C81 C47 S1 -2.9(8)
S6 C83 C82 S5 -1.8(11)
S6 C83 C84 O11 20.2(13)
S7 C114 C80 S3 -179.3(4)
S7 C114 C80 S4 -2.5(9)
S5 C81 C47 S2 -2.9(8)
S5 C81 C47 S1 176.4(3)
S4 C78 C77 O10 -39.3(13)
O15 C93 C94 C95 174.3(4)
O15 C93 C98 C99 4.3(7)
O15 C93 C98 C97 -175.6(4)
O15 C92 C91 O14 -69.5(6)
O13 C89 C90 O14 65.6(5)
O13 C88 C87 O12 57.9(8)
O16 C102 C101 C100 -179.1(5)
O16 C102 C97 C98 179.2(4)
O16 C102 C97 C96 -0.8(6)
O16 C103 C104 O17 -65.1(6)
O6 C68 C63 C64 -175.1(4)
O6 C68 C63 C62 4.6(7)
O6 C68 C67 C66 175.5(5)
O6 C69 C70 O7 -57.8(7)
O17 C105 C106 O18 -78.3(19)
O8 C73 C74 O9 -65.3(8)
O8 C72 C71 O7 82.1(8)
O5 C59 C60 C61 -177.0(5)
O5 C58 C57 O4 -69.5(8)
O4 C56 C55 O3 -59.8(10)
O1 C51 C52 O2 -66.1(10)
O9 C75 C76 O10 68.5(10)
C93 O15 C92 C91 -155.8(4)
C93 C94 C95 C96 2.0(7)
C93 C98 C97 C102 -179.7(4)
C93 C98 C97 C96 0.2(7)
C102 O16 C103 C104 -175.4(4)
C102 C101 C100 C99 -0.3(8)
C102 C97 C96 C95 177.9(4)
C94 C93 C98 C99 -177.3(5)
C94 C93 C98 C97 2.8(7)
O3 C54 C53 O2 68.2(15)
O12 C86 C85 O11 -63.0(12)
O19 C108 C107 O18 63.3(19)
O19 C109 C110 O20 -68(2)
C92 O15 C93 C94 0.9(7)
C92 O15 C93 C98 179.3(4)
C99 C98 C97 C102 0.3(7)
C99 C98 C97 C96 -179.7(4)
C101 C102 C97 C98 0.2(7)
C101 C102 C97 C96 -179.7(5)
C98 C93 C94 C95 -3.9(7)
C98 C99 C100 C101 0.8(8)
C98 C97 C96 C95 -2.1(7)
C91 O14 C90 C89 158.2(4)
C97 C102 C101 C100 -0.3(8)
C97 C96 C95 C94 1.0(7)
C68 O6 C69 C70 -165.8(5)
C68 C63 C62 C61 -177.8(5)
C68 C67 C66 C65 0.0(9)
C100 C99 C98 C93 179.2(5)
C100 C99 C98 C97 -0.9(7)
C64 C63 C62 C61 1.8(8)
C64 C59 C60 C61 1.3(8)
C103 O16 C102 C101 -6.5(7)
C103 O16 C102 C97 174.6(4)
C63 C68 C67 C66 -2.1(8)
C63 C64 C59 O5 177.8(4)
C63 C64 C59 C60 -0.6(8)
C63 C64 C65 C66 -0.4(8)
C63 C62 C61 C60 -1.1(9)
C67 C68 C63 C64 2.8(7)
C67 C68 C63 C62 -177.6(5)
C67 C66 C65 C64 1.2(8)
C49 S2 C47 S1 -4.4(4)
C49 S2 C47 C81 175.0(5)
C89 O13 C88 C87 -167.2(6)
C81 S6 C83 C82 4.1(8)
C81 S6 C83 C84 -178.1(7)
C81 S5 C82 C83 -1.5(9)
C47 S2 C49 C50 -176.2(6)
C47 S2 C49 C48 2.9(6)
C47 S1 C48 C49 -2.3(6)
C62 C61 C60 C59 -0.5(9)
C59 O5 C58 C57 176.1(5)
C59 C64 C63 C68 178.7(5)
C59 C64 C63 C62 -1.0(7)
C59 C64 C65 C66 179.3(5)
C90 O14 C91 C92 88.1(5)
C104 O17 C105 C106 -76.5(17)
C104 O17 C1G C1F -164.7(14)
C114 S8 C112 C113 -0.1(7)
C114 S8 C112 C111 168.9(9)
C114 S8 C112 C1A -171.2(10)
C114 S7 C113 C112 1.3(8)
C65 C64 C63 C68 -1.6(7)
C65 C64 C63 C62 178.8(5)
C65 C64 C59 O5 -1.9(7)
C65 C64 C59 C60 179.7(5)
C88 O13 C89 C90 161.5(5)
C50 O1 C51 C52 -162.4(7)
C50 C49 C48 S1 178.6(6)
C69 O6 C68 C63 -171.5(5)
C69 O6 C68 C67 10.8(8)
C73 O8 C72 C71 -177.7(6)
C48 S1 C47 S2 4.2(4)
C48 S1 C47 C81 -175.2(6)
C48 C49 C50 O1 -112.5(8)
C80 S3 C79 C78 -0.3(9)
C80 S4 C78 C79 -1.3(9)
C80 S4 C78 C77 -179.8(9)
C75 O9 C74 C73 -172.6(6)
C87 O12 C86 C85 -160.3(8)
C112 S8 C114 S7 1.0(4)
C112 S8 C114 C80 179.9(6)
C112 C1A O20A C1B 167.2(17)
C74 O9 C75 C76 84.7(7)
C58 O5 C59 C64 174.4(5)
C58 O5 C59 C60 -7.2(8)
C70 O7 C71 C72 -167.4(7)
C113 S7 C114 S8 -1.3(4)
C113 S7 C114 C80 179.8(6)
C113 C112 C111 O20 -126.4(13)
C113 C112 C1A O20A -124.0(13)
C83 S6 C81 S5 -5.0(5)
C83 S6 C81 C47 174.3(6)
C57 O4 C56 C55 -69.3(9)
C79 S3 C80 S4 -0.7(5)
C79 S3 C80 C114 176.3(6)
C79 C78 C77 O10 142.5(11)
C72 O8 C73 C74 -160.9(6)
C56 O4 C57 C58 159.2(7)
C82 S5 C81 S6 4.2(5)
C82 S5 C81 C47 -175.1(6)
C82 C83 C84 O11 -162.2(11)
C76 O10 C77 C78 -175.4(9)
C78 S4 C80 S3 1.1(5)
C78 S4 C80 C114 -175.8(7)
C105 O17 C104 C103 154.6(10)
C105 O17 C1G C1F 1(4)
C55 O3 C54 C53 134.2(11)
C84 O11 C85 C86 -108.7(13)
C84 C83 C82 S5 -179.4(8)
C51 O1 C50 C49 168.1(7)
C86 O12 C87 C88 81.3(8)
C71 O7 C70 C69 113.9(7)
C52 O2 C53 C54 179.1(10)
C108 O19 C109 C110 -148.3(17)
C77 O10 C76 C75 -162.3(9)
C111 O20 C110 C109 -135(2)
C111 C112 C113 S7 -167.3(11)
C111 C112 C1A O20A 106(3)
C107 O18 C106 C105 175.1(13)
C85 O11 C84 C83 -178.4(13)
C109 O19 C108 C107 174.6(15)
C54 O3 C55 C56 -178.8(8)
C53 O2 C52 C51 -174.5(9)
C110 O20 C111 C112 155.3(15)
C106 O18 C107 C108 147.9(14)
Pt1 N3 C7 C6 173.6(4)
Pt1 N3 C3 C4 -173.5(4)
Pt1 N12 C44 C43 -176.0(4)
Pt1 N12 C45 C46 175.1(4)
Pt1 N2 C2 C1 12.8(11)
Pt1 N1 C1 C2 19.0(13)
Pt2 N9 C26 C27 -174.1(4)
Pt2 N9 C30 C29 174.8(4)
Pt2 N6 C21 C20 172.1(4)
Pt2 N6 C22 C23 -172.0(5)
Pt2 N8 C25 C24 -39.0(6)
Pt2 N7 C24 C25 -42.3(6)
N3 C7 C6 C5 -0.1(8)
N3 C3 C4 C5 -0.2(9)
N5 C18 C17 C16 -0.9(7)
N5 C14 C15 C16 -0.4(8)
N12 C44 C43 C42 1.6(9)
N2 C2 C1 N1 -21.7(15)
N6 C21 C20 C19 -0.1(9)
N7 C24 C25 N8 53.9(7)
C42 C39 C40 C41 177.7(5)
C42 C39 C38 C37 -176.1(5)
C42 C46 C45 N12 -0.2(9)
C27 C28 C31 C35 -155.9(5)
C27 C28 C31 C32 24.5(7)
C27 C28 C29 C30 1.9(7)
C5 C8 C9 C10 178.9(4)
C12 C8 C9 C10 -1.3(7)
C35 C31 C32 C33 -0.6(7)
C8 C5 C6 C7 -177.9(4)
C8 C5 C4 C3 178.0(5)
C8 C12 C11 N4 -0.3(7)
C8 C9 C10 N4 1.0(7)
C26 N9 C30 C29 -0.3(8)
C26 C27 C28 C31 -179.7(5)
C26 C27 C28 C29 -1.2(7)
C28 C27 C26 N9 -0.2(8)
C28 C31 C32 C33 179.0(4)
C28 C29 C30 N9 -1.1(8)
C19 C16 C15 C14 179.5(5)
C19 C23 C22 N6 0.2(10)
C18 N5 C13 N4 -88.3(5)
C18 N5 C14 C15 0.9(7)
C18 C17 C16 C19 -178.9(5)
C18 C17 C16 C15 1.3(7)
C7 N3 C3 C4 1.6(8)
C34 N10 C36 N11 83.6(6)
C34 N10 C33 C32 0.1(7)
C34 C35 C31 C28 -178.9(4)
C34 C35 C31 C32 0.7(7)
C6 C5 C8 C12 28.3(7)
C6 C5 C8 C9 -151.8(5)
C6 C5 C4 C3 -1.3(8)
C17 C16 C15 C14 -0.6(7)
C31 C35 C34 N10 -0.5(7)
C31 C28 C29 C30 -179.7(5)
C31 C32 C33 N10 0.2(7)
C16 C19 C23 C22 175.8(6)
C16 C19 C20 C21 -175.9(5)
C39 C42 C43 C44 176.8(5)
C39 C42 C46 C45 -177.5(5)
C39 C40 C41 N11 -1.8(8)
C39 C38 C37 N11 -1.3(10)
C40 C39 C38 C37 2.5(9)
C41 N11 C36 N10 72.5(6)
C41 N11 C37 C38 -1.5(9)
C29 C28 C31 C35 25.6(7)
C29 C28 C31 C32 -154.0(5)
C36 N11 C41 C40 -174.3(5)
C36 N11 C37 C38 175.9(5)
C36 N10 C34 C35 179.3(4)
C36 N10 C33 C32 -179.1(4)
C30 N9 C26 C27 1.0(7)
C33 N10 C34 C35 0.1(7)
C33 N10 C36 N11 -97.2(5)
C13 N5 C18 C17 177.0(4)
C13 N5 C14 C15 -176.4(4)
C13 N4 C10 C9 179.9(4)
C13 N4 C11 C12 179.8(4)
C10 N4 C13 N5 -88.9(5)
C10 N4 C11 C12 0.0(7)
C44 N12 C45 C46 -0.2(8)
C21 N6 C22 C23 0.7(9)
C23 C19 C16 C17 -26.4(8)
C23 C19 C16 C15 153.4(6)
C23 C19 C20 C21 1.0(8)
C43 C42 C39 C40 -158.9(5)
C43 C42 C39 C38 19.6(8)
C43 C42 C46 C45 1.3(8)
C11 N4 C13 N5 91.3(6)
C11 N4 C10 C9 -0.4(7)
C11 C12 C8 C5 -179.2(4)
C11 C12 C8 C9 0.9(7)
C38 C39 C40 C41 -0.9(8)
C3 N3 C7 C6 -1.5(7)
C4 C5 C8 C12 -151.0(5)
C4 C5 C8 C9 28.8(7)
C4 C5 C6 C7 1.5(7)
C20 C19 C16 C17 150.3(5)
C20 C19 C16 C15 -29.9(7)
C20 C19 C23 C22 -1.0(9)
C22 N6 C21 C20 -0.7(9)
C14 N5 C18 C17 -0.2(7)
C14 N5 C13 N4 89.0(5)
C37 N11 C41 C40 3.1(8)
C37 N11 C36 N10 -105.0(6)
C46 C42 C39 C40 19.8(8)
C46 C42 C39 C38 -161.6(5)
C46 C42 C43 C44 -2.0(8)
C45 N12 C44 C43 -0.5(8)
C1A C112 C113 S7 170.7(9)
C1A C112 C111 O20 -63(3)
C1A O20A C1B C1C 159(2)
O20A C1B C1C O19A 23(4)
C1B C1C O19A C1D 157(2)
C1C O19A C1D C1E -163(2)
O19A C1D C1E O18A 29(3)
C1D C1E O18A C1F 159.1(19)
C1E O18A C1F C1G 72(2)
O18A C1F C1G O17 56(2)
C1G O17 C104 C103 159.7(11)
C1G O17 C105 C106 -93(6)

loop_
_smtbx_masks_void_nr
_smtbx_masks_void_average_x
_smtbx_masks_void_average_y
_smtbx_masks_void_average_z
_smtbx_masks_void_volume
_smtbx_masks_void_count_electrons
1 0.000 0.000 0.000 313.5 97.8
2 0.348 0.832 0.517 221.2 54.8
3 0.652 0.168 0.483 221.2 54.1
